data_1574078
loop_
_publ_author_name
'Saddington, Artemis'
'Yao, Shenglai'
'Lorent, Christian'
'Driess, Matthias'

_publ_section_title
;
 Redox non-innocent bis-silylene aluminium complexes with a carborane
 backbone
;
_journal_issue 15
_journal_name_full 'Chemical Science'
_journal_page_first 6383
_journal_page_last 6391
_journal_paper_doi 10.1039/D5SC01104C
_journal_volume 16
_journal_year 2025
_chemical_formula_moiety 'C58 H100 Al B10 K N4 O2 Si2, 2[C4H10O]'
_chemical_formula_sum 'C58 H100 Al B10 K N4 O2 Si2'
_chemical_formula_weight 1115.77
_space_group_crystal_system monoclinic
_space_group_IT_number 14
_space_group_name_Hall '-P 2ybc'
_space_group_name_H-M_alt 'P 1 21/c 1'
_atom_sites_solution_hydrogens mixed
_atom_sites_solution_primary dual
_audit_creation_date 2024-12-17
_audit_creation_method
;
Olex2 1.5-alpha
(compiled 2024.11.29 svn.rc9064207 for OlexSys, GUI svn.r7097)
;
_audit_update_record
;
2025-01-20 deposited with the CCDC.	2025-03-07 downloaded from the CCDC.
;
_cell_angle_alpha 90
_cell_angle_beta 109.723(4)
_cell_angle_gamma 90
_cell_formula_units_Z 4
_cell_length_a 21.7751(10)
_cell_length_b 15.1015(3)
_cell_length_c 24.8744(9)
_cell_measurement_reflns_used 11161
_cell_measurement_temperature 150.00(10)
_cell_measurement_theta_max 72.4750
_cell_measurement_theta_min 3.4340
_cell_volume 7699.8(5)
_computing_cell_refinement 'CrysAlisPro 1.171.43.137a (Rigaku OD, 2024)'
_computing_data_collection 'CrysAlisPro 1.171.43.137a (Rigaku OD, 2024)'
_computing_data_reduction 'CrysAlisPro 1.171.43.137a (Rigaku OD, 2024)'
_computing_molecular_graphics 'Olex2 1.5-alpha (Dolomanov et al., 2009)'
_computing_publication_material 'Olex2 1.5-alpha (Dolomanov et al., 2009)'
_computing_structure_refinement 'SHELXL 2014/7 (Sheldrick, 2015)'
_computing_structure_solution 'SHELXT 2014/5 (Sheldrick, 2014)'
_diffrn_ambient_temperature 150.15
_diffrn_detector_area_resol_mean 10.5435
_diffrn_detector_type Atlas
_diffrn_measured_fraction_theta_full 0.999
_diffrn_measured_fraction_theta_max 0.999
_diffrn_measurement_details
;
List of Runs (angles in degrees, time in seconds):

  # Type    Start    End  Width  t~exp~   \w     \q     \k     \f   Frames
#--------------------------------------------------------------------------
  1  \w     20.00 108.00   1.00   15.00    --   41.37  38.00 -30.00   88
  2  \w    -33.00   1.00   1.00   15.00    --   41.37 -38.00 150.00   34
  3  \w     10.00  93.00   1.00   15.00    --   41.37-125.00 -90.00   83
  4  \w     18.00 116.00   1.00   15.00    --   41.37  38.00  60.00   98
  5  \w      7.00  80.00   1.00   15.00    --   41.37-125.00 120.00   73
  6  \w    104.00 147.00   1.00   17.50    --  103.94  77.00 120.00   43
  7  \w     52.00 128.00   1.00   17.50    --  103.94 -61.00 150.00   76
  8  \w     29.00  80.00   1.00   17.50    --  103.94 -77.00 -60.00   51
  9  \w     45.00 125.00   1.00   17.50    --  103.94 -45.00 -60.00   80
 10  \w     73.00 109.00   1.00   17.50    --  103.94-111.00-150.00   36
 11  \w     32.00  57.00   1.00   17.50    --  103.94-111.00 -90.00   25
 12  \w     82.00 144.00   1.00   17.50    --  103.94  77.00 -90.00   62
 13  \w     64.00 109.00   1.00   17.50    --  103.94-111.00  30.00   45
 14  \w    126.00 153.00   1.00   17.50    --  103.94 111.00 -30.00   27
 15  \w     37.00 123.00   1.00   17.50    --  103.94 -45.00  60.00   86
 16  \w     30.00 109.00   1.00   17.50    --  103.94-111.00 120.00   79
 17  \w     32.00  59.00   1.00   17.50    --  103.94-111.00   0.00   27
 18  \w     67.00 109.00   1.00   17.50    --  103.94-111.00 -60.00   42
 19  \w    104.00 129.00   1.00   17.50    --  103.94 -77.00 -60.00   25
 20  \w     59.00  84.00   1.00   17.50    --  103.94-111.00-180.00   25
 21  \w     16.00 136.00   1.00   17.50    --  103.94   0.00 -60.00  120
;
_diffrn_measurement_device 'four-circle diffractometer'
_diffrn_measurement_device_type 'SuperNova, Single source at offset/far, Atlas'
_diffrn_measurement_method '\w scans'
_diffrn_radiation_type CuK\a
_diffrn_radiation_wavelength 1.54184
_diffrn_reflns_av_R_equivalents 0.0847
_diffrn_reflns_av_unetI/netI 0.0698
_diffrn_reflns_Laue_measured_fraction_full 0.999
_diffrn_reflns_Laue_measured_fraction_max 0.999
_diffrn_reflns_limit_h_max 26
_diffrn_reflns_limit_h_min -26
_diffrn_reflns_limit_k_max 18
_diffrn_reflns_limit_k_min -17
_diffrn_reflns_limit_l_max 29
_diffrn_reflns_limit_l_min -23
_diffrn_reflns_number 54462
_diffrn_reflns_point_group_measured_fraction_full 0.999
_diffrn_reflns_point_group_measured_fraction_max 0.999
_diffrn_reflns_theta_full 67.500
_diffrn_reflns_theta_max 67.500
_diffrn_reflns_theta_min 3.483
_exptl_absorpt_coefficient_mu 1.276
_exptl_absorpt_correction_T_max 1.00000
_exptl_absorpt_correction_T_min 0.38121
_exptl_absorpt_correction_type multi-scan
_exptl_absorpt_process_details
;
CrysAlisPro 1.171.43.137a (Rigaku Oxford Diffraction, 2024)
Empirical absorption correction using spherical harmonics,
implemented in SCALE3 ABSPACK scaling algorithm.
;
_exptl_crystal_colour orange
_exptl_crystal_colour_primary orange
_exptl_crystal_density_diffrn 0.963
_exptl_crystal_description plate
_exptl_crystal_F_000 2408
_exptl_crystal_size_max 0.16
_exptl_crystal_size_mid 0.1
_exptl_crystal_size_min 0.08
_refine_diff_density_max 0.894
_refine_diff_density_min -0.457
_refine_diff_density_rms 0.079
_refine_ls_extinction_method none
_refine_ls_goodness_of_fit_ref 1.021
_refine_ls_hydrogen_treatment mixed
_refine_ls_matrix_type full
_refine_ls_number_parameters 812
_refine_ls_number_reflns 13867
_refine_ls_number_restraints 132
_refine_ls_restrained_S_all 1.024
_refine_ls_R_factor_all 0.1177
_refine_ls_R_factor_gt 0.0845
_refine_ls_shift/su_max 0.001
_refine_ls_shift/su_mean 0.000
_refine_ls_structure_factor_coef Fsqd
_refine_ls_weighting_details 'w=1/[\s^2^(Fo^2^)+(0.1265P)^2^+9.6593P] where P=(Fo^2^+2Fc^2^)/3'
_refine_ls_weighting_scheme calc
_refine_ls_wR_factor_gt 0.2126
_refine_ls_wR_factor_ref 0.2445
_reflns_Friedel_coverage 0.000
_reflns_number_gt 9291
_reflns_number_total 13867
_reflns_threshold_expression 'I > 2\s(I)'
_cod_data_source_file d5sc01104c2.cif
_cod_data_source_block 5b
_cod_depositor_comments 'Adding full bibliography for 1574073--1574078.cif.'
_cod_database_code 1574078
_shelx_shelxl_version_number 2014/7
_chemical_oxdiff_formula 'C70 H90 B10 Si2 N4 Al K O2'
_chemical_oxdiff_usercomment 'Artemis Saddington AS496 (same as CU-5406) '
_shelx_space_group_comment
;
The symmetry employed for this shelxl refinement is uniquely defined
by the following loop, which should always be used as a source of
symmetry information in preference to the above space-group names.
They are only intended as comments.
;
_cell_oxdiff_angle_alpha 89.974(4)
_cell_oxdiff_angle_beta 109.766(4)
_cell_oxdiff_angle_gamma 90.046(3)
_cell_oxdiff_length_a 21.7752(10)
_cell_oxdiff_length_b 15.1129(6)
_cell_oxdiff_length_c 24.8621(12)
_cell_oxdiff_measurement_reflns_used 11161
_cell_oxdiff_volume 7699.8(6)
_shelx_estimated_absorpt_t_max 0.905
_shelx_estimated_absorpt_t_min 0.822
_olex2_refinement_description
;
1. Fixed Uiso
 At 1.2 times of:
  All B(H) groups, All B(H,H) groups, All C(H) groups, All C(H,H) groups
 At 1.5 times of:
  All C(H,H,H) groups
2. Restrained distances
 C69-C29 \\sim C30-C29 \\sim C32-C29 \\sim C68-C29 \\sim C31-C29 \\sim C67-C29
 with sigma of 0.02
 C69-C68 \\sim C32-C30 \\sim C32-C31 \\sim C68-C67 \\sim C69-C67 \\sim C31-C30
 with sigma of 0.02
 C22-C21 \\sim C60-C59 \\sim C61-C59 \\sim C21-C20 \\sim C61-C60 \\sim C22-C20
 with sigma of 0.02
 C61-C19 \\sim C20-C19 \\sim C21-C19 \\sim C59-C19 \\sim C22-C19 \\sim C60-C19
 with sigma of 0.02
3. Uiso/Uaniso restraints and constraints
C67 \\sim C68 \\sim C69: within 2A with sigma of 0.04 and sigma for terminal
atoms of 0.08 within 2A
C30 \\sim C32 \\sim C31: within 2A with sigma of 0.04 and sigma for terminal
atoms of 0.08 within 2A
K1 \\sim O1 \\sim O2: within 2A with sigma of 0.04 and sigma for terminal atoms
of 0.08 within 2A
C22 \\sim C20 \\sim C21: within 2A with sigma of 0.04 and sigma for terminal
atoms of 0.08 within 2A
4. Rigid body (RIGU) restrains
 C31, C32, C30, C29
 with sigma for 1-2 distances of 0.004 and sigma for 1-3 distances of 0.004
 C68, C69, C29, C67
 with sigma for 1-2 distances of 0.004 and sigma for 1-3 distances of 0.004
 C21, C22, C20, C19
 with sigma for 1-2 distances of 0.004 and sigma for 1-3 distances of 0.004
 C59, C60, C61, C19
 with sigma for 1-2 distances of 0.004 and sigma for 1-3 distances of 0.004
5. Others
 Sof(C68)=Sof(H68A)=Sof(H68B)=Sof(H68C)=Sof(C69)=Sof(H69A)=Sof(H69B)=Sof(H69C)=
 Sof(C67)=Sof(H67A)=Sof(H67B)=Sof(H67C)=1-FVAR(1)
 Sof(C32)=Sof(H32A)=Sof(H32B)=Sof(H32C)=Sof(C31)=Sof(H31A)=Sof(H31B)=Sof(H31C)=
 Sof(C30)=Sof(H30A)=Sof(H30B)=Sof(H30C)=FVAR(1)
 Sof(H6B)=Sof(H3B)=Sof(B2B)=Sof(H2B)=Sof(C1B)=1-FVAR(2)
 Sof(C1)=Sof(H6A)=Sof(H3A)=Sof(B2)=Sof(H2)=FVAR(2)
 Sof(C60)=Sof(H60A)=Sof(H60B)=Sof(H60C)=Sof(C61)=Sof(H61A)=Sof(H61B)=Sof(H61C)=
 Sof(C59)=Sof(H59A)=Sof(H59B)=Sof(H59C)=1-FVAR(3)
 Sof(C20)=Sof(H20A)=Sof(H20B)=Sof(H20C)=Sof(C22)=Sof(H22A)=Sof(H22B)=Sof(H22C)=
 Sof(C21)=Sof(H21A)=Sof(H21B)=Sof(H21C)=FVAR(3)
6.a Ternary CH refined with riding coordinates:
 C6(H6), C9(H9)
6.b Secondary CH2 refined with riding coordinates:
 C53(H53A,H53B), C51(H51A,H51B), C55(H55A,H55B), C57(H57A,H57B)
6.c Aromatic/amide H refined with riding coordinates:
 C42(H42), C28(H28), C43(H43), C27(H27), C45(H45), C14(H14), C46(H46),
 C11(H11), C24(H24), C7(H7), C12(H12), C25(H25), C13(H13), C8(H8)
6.d Idealised Me refined as rotating group:
 C18(H18A,H18B,H18C), C16(H16A,H16B,H16C), C35(H35A,H35B,H35C), C39(H39A,H39B,
 H39C), C38(H38A,H38B,H38C), C17(H17A,H17B,H17C), C40(H40A,H40B,H40C), C36(H36A,
 H36B,H36C), C34(H34A,H34B,H34C), C52(H52A,H52B,H52C), C50(H50A,H50B,H50C),
 C54(H54A,H54B,H54C), C49(H49A,H49B,H49C), C48(H48A,H48B,H48C), C58(H58A,H58B,
 H58C), C20(H20A,H20B,H20C), C22(H22A,H22B,H22C), C21(H21A,H21B,H21C), C56(H56A,
 H56B,H56C), C32(H32A,H32B,H32C), C31(H31A,H31B,H31C), C30(H30A,H30B,H30C),
 C68(H68A,H68B,H68C), C69(H69A,H69B,H69C), C67(H67A,H67B,H67C), C60(H60A,H60B,
 H60C), C61(H61A,H61B,H61C), C59(H59A,H59B,H59C)
6.e Boron cage BH refined with riding coordinates:
 B5(H5), B6(H6B), B6(H6A), B4(H4), B9(H9A), B3(H3A), B3(H3B), B2(H2), B2B(H2B)
;
_smtbx_masks_special_details
;
A solvent mask was calculated and 348 electrons were 
found in a volume of 1476\%A^3^ in 1 void per unit cell. 
This is consistent with the presence of 
2[C4H10O] per Asymmetric Unit 
which account for 336 electrons 
per unit cell.
;
_smtbx_masks_void_probe_radius 1.2
_smtbx_masks_void_truncation_radius 1.2
_olex2_submission_special_instructions 'No special instructions were received'
_oxdiff_exptl_absorpt_empirical_details
;
Empirical correction (ABSPACK) includes:
- Absorption correction using spherical harmonics
- Frame scaling
;
_oxdiff_exptl_absorpt_empirical_full_max 2.217
_oxdiff_exptl_absorpt_empirical_full_min 0.640

loop_
_space_group_symop_operation_xyz
'x, y, z'
'-x, y+1/2, -z+1/2'
'-x, -y, -z'
'x, -y-1/2, z-1/2'

loop_
_atom_site_label
_atom_site_type_symbol
_atom_site_fract_x
_atom_site_fract_y
_atom_site_fract_z
_atom_site_U_iso_or_equiv
_atom_site_adp_type
_atom_site_occupancy
_atom_site_site_symmetry_order
_atom_site_calc_flag
_atom_site_refinement_flags_posn
_atom_site_refinement_flags_adp
_atom_site_refinement_flags_occupancy
_atom_site_disorder_assembly
_atom_site_disorder_group
K1 K 0.49941(5) 0.64765(5) 0.95391(4) 0.0405(2) Uani 1 1 d . . . . .
Si2 Si 0.31499(5) 0.48441(6) 0.73055(4) 0.0290(2) Uani 1 1 d . . . . .
Si1 Si 0.29624(6) 0.26734(6) 0.80679(4) 0.0316(3) Uani 1 1 d . . . . .
Al1 Al 0.24316(6) 0.34891(7) 0.71532(5) 0.0306(3) Uani 1 1 d . . . . .
O2 O 0.54636(18) 0.7257(2) 0.87461(14) 0.0507(8) Uani 1 1 d . . . . .
N4 N 0.27926(17) 0.59659(19) 0.72347(14) 0.0330(7) Uani 1 1 d . . . . .
N3 N 0.32850(17) 0.5413(2) 0.66993(14) 0.0328(7) Uani 1 1 d . . . . .
O1 O 0.4420(2) 0.8081(2) 0.96414(15) 0.0583(9) Uani 1 1 d . . . . .
N2 N 0.24375(19) 0.2304(2) 0.84664(15) 0.0400(8) Uani 1 1 d . . . . .
N1 N 0.29392(18) 0.14566(19) 0.80626(14) 0.0340(8) Uani 1 1 d . . . . .
C37 C 0.2357(2) 0.6455(2) 0.74792(18) 0.0365(9) Uani 1 1 d . . . . .
C2 C 0.3864(2) 0.4646(2) 0.79195(16) 0.0317(9) Uani 1 1 d . . . . .
C15 C 0.3282(2) 0.0714(2) 0.78950(18) 0.0383(10) Uani 1 1 d . . . . .
C26 C 0.1424(2) -0.0778(3) 0.8610(2) 0.0415(10) Uani 1 1 d . . . . .
C3 C 0.2515(2) 0.1451(2) 0.83332(16) 0.0353(9) Uani 1 1 d . . . . .
C42 C 0.2182(2) 0.7012(3) 0.59733(18) 0.0405(10) Uani 1 1 d . . . . .
H42 H 0.1874 0.6542 0.5901 0.049 Uiso 1 1 calc R U . . .
C4 C 0.2949(2) 0.6119(2) 0.67691(17) 0.0333(9) Uani 1 1 d . . . . .
C6 C 0.1431(2) 0.3586(3) 0.68350(16) 0.0351(9) Uani 1 1 d . . . . .
H6 H 0.1212 0.3941 0.7057 0.042 Uiso 1 1 calc R U . . .
C41 C 0.2780(2) 0.6925(2) 0.63973(17) 0.0343(9) Uani 1 1 d . . . . .
C33 C 0.3620(2) 0.5223(3) 0.62894(17) 0.0369(10) Uani 1 1 d . . . . .
C44 C 0.2473(2) 0.8484(3) 0.57497(18) 0.0429(11) Uani 1 1 d . . . . .
C5 C 0.1381(2) 0.3903(3) 0.62585(18) 0.0378(9) Uani 1 1 d . . . . .
C1 C 0.3766(5) 0.3182(5) 0.8436(5) 0.030(2) Uani 0.65(3) 1 d . . P A 3
C28 C 0.2361(2) 0.0198(3) 0.89425(19) 0.0419(10) Uani 1 1 d . . . . .
H28 H 0.2754 0.0364 0.9234 0.050 Uiso 1 1 calc R U . . .
C9 C 0.2196(2) 0.2743(3) 0.64148(18) 0.0391(10) Uani 1 1 d . . . . .
H9 H 0.2558 0.2460 0.6315 0.047 Uiso 1 1 calc R U . . .
C10 C 0.1804(2) 0.3448(3) 0.60297(17) 0.0392(10) Uani 1 1 d . . . . .
C23 C 0.2145(2) 0.0672(3) 0.84376(18) 0.0402(10) Uani 1 1 d . . . . .
C29 C 0.1015(2) -0.1533(3) 0.8711(2) 0.0477(11) Uani 1 1 d D U . . .
C43 C 0.2029(2) 0.7777(3) 0.56543(19) 0.0438(11) Uani 1 1 d . . . . .
H43 H 0.1614 0.7829 0.5364 0.053 Uiso 1 1 calc R U . . .
C27 C 0.2004(2) -0.0525(3) 0.90241(19) 0.0434(11) Uani 1 1 d . . . . .
H27 H 0.2160 -0.0850 0.9371 0.052 Uiso 1 1 calc R U . . .
C45 C 0.3078(2) 0.8365(3) 0.6166(2) 0.0468(11) Uani 1 1 d . . . . .
H45 H 0.3393 0.8824 0.6232 0.056 Uiso 1 1 calc R U . . .
C19 C 0.1960(2) 0.2698(3) 0.87049(18) 0.0433(10) Uani 1 1 d D U . . .
C18 C 0.3795(3) 0.0344(3) 0.8433(2) 0.0516(12) Uani 1 1 d . . . . .
H18A H 0.4086 0.0822 0.8635 0.077 Uiso 1 1 calc R U . . .
H18B H 0.4050 -0.0116 0.8325 0.077 Uiso 1 1 calc R U . . .
H18C H 0.3578 0.0087 0.8683 0.077 Uiso 1 1 calc R U . . .
C16 C 0.3612(3) 0.1121(3) 0.7502(2) 0.0488(12) Uani 1 1 d . . . . .
H16A H 0.3280 0.1375 0.7166 0.073 Uiso 1 1 calc R U . . .
H16B H 0.3855 0.0662 0.7381 0.073 Uiso 1 1 calc R U . . .
H16C H 0.3913 0.1588 0.7707 0.073 Uiso 1 1 calc R U . . .
C14 C 0.0994(2) 0.4588(3) 0.5943(2) 0.0445(10) Uani 1 1 d . . . . .
H14 H 0.0705 0.4897 0.6090 0.053 Uiso 1 1 calc R U . . .
C46 C 0.3238(2) 0.7602(3) 0.64879(19) 0.0425(10) Uani 1 1 d . . . . .
H46 H 0.3658 0.7539 0.6770 0.051 Uiso 1 1 calc R U . . .
C11 C 0.1828(2) 0.3677(3) 0.54970(18) 0.0433(10) Uani 1 1 d . . . . .
H11 H 0.2105 0.3362 0.5340 0.052 Uiso 1 1 calc R U . . .
C24 C 0.1571(2) 0.0423(3) 0.80168(18) 0.0434(11) Uani 1 1 d . . . . .
H24 H 0.1422 0.0741 0.7667 0.052 Uiso 1 1 calc R U . . .
C35 C 0.3177(3) 0.5421(3) 0.56707(18) 0.0492(12) Uani 1 1 d . . . . .
H35A H 0.3376 0.5176 0.5403 0.074 Uiso 1 1 calc R U . . .
H35B H 0.3127 0.6063 0.5616 0.074 Uiso 1 1 calc R U . . .
H35C H 0.2748 0.5150 0.5600 0.074 Uiso 1 1 calc R U . . .
C7 C 0.1350(2) 0.2581(3) 0.68249(19) 0.0443(11) Uani 1 1 d . . . . .
H7 H 0.1045 0.2287 0.6960 0.053 Uiso 1 1 calc R U . . .
C39 C 0.2565(3) 0.7428(3) 0.7584(2) 0.0507(12) Uani 1 1 d . . . . .
H39A H 0.3026 0.7460 0.7822 0.076 Uiso 1 1 calc R U . . .
H39B H 0.2300 0.7726 0.7779 0.076 Uiso 1 1 calc R U . . .
H39C H 0.2503 0.7721 0.7218 0.076 Uiso 1 1 calc R U . . .
C38 C 0.1650(2) 0.6380(3) 0.7095(2) 0.0536(12) Uani 1 1 d . . . . .
H38A H 0.1584 0.6723 0.6745 0.080 Uiso 1 1 calc R U . . .
H38B H 0.1366 0.6612 0.7295 0.080 Uiso 1 1 calc R U . . .
H38C H 0.1543 0.5757 0.6997 0.080 Uiso 1 1 calc R U . . .
C12 C 0.1442(3) 0.4375(3) 0.5191(2) 0.0525(12) Uani 1 1 d . . . . .
H12 H 0.1463 0.4542 0.4829 0.063 Uiso 1 1 calc R U . . .
C25 C 0.1209(2) -0.0291(3) 0.8103(2) 0.0450(11) Uani 1 1 d . . . . .
H25 H 0.0811 -0.0448 0.7814 0.054 Uiso 1 1 calc R U . . .
C17 C 0.2819(3) -0.0013(3) 0.7573(2) 0.0535(13) Uani 1 1 d . . . . .
H17A H 0.2632 -0.0310 0.7832 0.080 Uiso 1 1 calc R U . . .
H17B H 0.3059 -0.0444 0.7426 0.080 Uiso 1 1 calc R U . . .
H17C H 0.2468 0.0248 0.7254 0.080 Uiso 1 1 calc R U . . .
C40 C 0.2437(2) 0.6006(3) 0.8045(2) 0.0488(12) Uani 1 1 d . . . . .
H40A H 0.2290 0.5390 0.7975 0.073 Uiso 1 1 calc R U . . .
H40B H 0.2175 0.6318 0.8237 0.073 Uiso 1 1 calc R U . . .
H40C H 0.2897 0.6019 0.8286 0.073 Uiso 1 1 calc R U . . .
C36 C 0.3758(3) 0.4231(3) 0.6346(2) 0.0525(13) Uani 1 1 d . . . . .
H36A H 0.3345 0.3904 0.6219 0.079 Uiso 1 1 calc R U . . .
H36B H 0.3999 0.4086 0.6746 0.079 Uiso 1 1 calc R U . . .
H36C H 0.4019 0.4064 0.6109 0.079 Uiso 1 1 calc R U . . .
C34 C 0.4252(2) 0.5735(3) 0.6432(2) 0.0523(12) Uani 1 1 d . . . . .
H34A H 0.4481 0.5559 0.6171 0.079 Uiso 1 1 calc R U . . .
H34B H 0.4527 0.5607 0.6826 0.079 Uiso 1 1 calc R U . . .
H34C H 0.4157 0.6371 0.6391 0.079 Uiso 1 1 calc R U . . .
B5 B 0.4982(2) 0.3678(3) 0.8430(2) 0.0333(10) Uani 1 1 d . . . . .
H5 H 0.5391 0.3391 0.8307 0.040 Uiso 1 1 calc R U . . .
C13 C 0.1032(3) 0.4817(3) 0.5414(2) 0.0517(12) Uani 1 1 d . . . . .
H13 H 0.0770 0.5287 0.5203 0.062 Uiso 1 1 calc R U . . .
C53 C 0.6075(3) 0.6888(3) 0.8781(3) 0.0610(15) Uani 1 1 d . . . . .
H53A H 0.6270 0.7236 0.8542 0.073 Uiso 1 1 calc R U . . .
H53B H 0.6015 0.6272 0.8637 0.073 Uiso 1 1 calc R U . . .
C47 C 0.2307(3) 0.9365(3) 0.5420(2) 0.0561(14) Uani 1 1 d . . . . .
C8 C 0.1752(2) 0.2157(3) 0.66065(19) 0.0450(11) Uani 1 1 d . . . . .
H8 H 0.1756 0.1530 0.6575 0.054 Uiso 1 1 calc R U . . .
C51 C 0.5042(3) 0.7357(3) 0.8172(2) 0.0641(16) Uani 1 1 d . . . . .
H51A H 0.4855 0.6776 0.8015 0.077 Uiso 1 1 calc R U . . .
H51B H 0.5288 0.7592 0.7934 0.077 Uiso 1 1 calc R U . . .
B6 B 0.4484(3) 0.2905(3) 0.8631(2) 0.0422(12) Uani 1 1 d . . . . .
H6B H 0.4605 0.2189 0.8604 0.051 Uiso 0.35(3) 1 calc R U P A 4
H6A H 0.4609 0.2184 0.8640 0.051 Uiso 0.65(3) 1 calc R U P A 3
B4 B 0.4649(2) 0.4703(3) 0.8078(2) 0.0344(10) Uani 1 1 d . . . . .
H4 H 0.4883 0.5056 0.7802 0.041 Uiso 1 1 calc R U . . .
B10 B 0.4956(3) 0.3659(3) 0.9144(2) 0.0353(10) Uani 1 1 d . . . . .
B7 B 0.4160(3) 0.3387(3) 0.9126(2) 0.0409(11) Uani 1 1 d . . . . .
B9 B 0.5018(3) 0.4689(3) 0.8830(2) 0.0367(10) Uani 1 1 d . . . . .
H9A H 0.5468 0.5094 0.9033 0.044 Uiso 1 1 calc R U . . .
B3 B 0.4240(3) 0.5176(3) 0.8511(2) 0.0438(12) Uani 1 1 d . . . . .
H3A H 0.4151 0.5901 0.8546 0.053 Uiso 0.65(3) 1 calc R U P A 3
H3B H 0.4134 0.5903 0.8496 0.053 Uiso 0.35(3) 1 calc R U P A 4
C52 C 0.4506(3) 0.7986(4) 0.8166(3) 0.0740(17) Uani 1 1 d . . . . .
H52A H 0.4227 0.8094 0.7770 0.111 Uiso 1 1 calc R U . . .
H52B H 0.4697 0.8546 0.8344 0.111 Uiso 1 1 calc R U . . .
H52C H 0.4245 0.7728 0.8379 0.111 Uiso 1 1 calc R U . . .
C50 C 0.2335(3) 1.0103(3) 0.5843(2) 0.0638(15) Uani 1 1 d . . . . .
H50A H 0.2026 0.9976 0.6042 0.096 Uiso 1 1 calc R U . . .
H50B H 0.2220 1.0667 0.5639 0.096 Uiso 1 1 calc R U . . .
H50C H 0.2777 1.0141 0.6122 0.096 Uiso 1 1 calc R U . . .
C54 C 0.6513(3) 0.6901(4) 0.9382(3) 0.0731(17) Uani 1 1 d . . . . .
H54A H 0.6953 0.6725 0.9401 0.110 Uiso 1 1 calc R U . . .
H54B H 0.6351 0.6486 0.9605 0.110 Uiso 1 1 calc R U . . .
H54C H 0.6526 0.7499 0.9537 0.110 Uiso 1 1 calc R U . . .
B8 B 0.4388(2) 0.4532(3) 0.9150(2) 0.0378(11) Uani 1 1 d . . . . .
C55 C 0.3795(4) 0.8054(5) 0.9711(3) 0.086(2) Uani 1 1 d . . . . .
H55A H 0.3587 0.8645 0.9628 0.104 Uiso 1 1 calc R U . . .
H55B H 0.3848 0.7900 1.0111 0.104 Uiso 1 1 calc R U . . .
B1 B 0.4122(3) 0.3620(3) 0.7948(2) 0.0416(12) Uani 1 1 d . . . . .
C49 C 0.2795(4) 0.9538(4) 0.5123(3) 0.091(2) Uani 1 1 d . . . . .
H49A H 0.3236 0.9545 0.5406 0.137 Uiso 1 1 calc R U . . .
H49B H 0.2703 1.0112 0.4929 0.137 Uiso 1 1 calc R U . . .
H49C H 0.2764 0.9070 0.4843 0.137 Uiso 1 1 calc R U . . .
C48 C 0.1632(4) 0.9362(4) 0.4981(3) 0.096(3) Uani 1 1 d . . . . .
H48A H 0.1609 0.8916 0.4688 0.144 Uiso 1 1 calc R U . . .
H48B H 0.1536 0.9948 0.4802 0.144 Uiso 1 1 calc R U . . .
H48C H 0.1312 0.9221 0.5166 0.144 Uiso 1 1 calc R U . . .
C58 C 0.5434(4) 0.8804(4) 0.9881(3) 0.094(3) Uani 1 1 d . . . . .
H58A H 0.5634 0.8220 0.9895 0.141 Uiso 1 1 calc R U . . .
H58B H 0.5732 0.9191 1.0169 0.141 Uiso 1 1 calc R U . . .
H58C H 0.5345 0.9063 0.9501 0.141 Uiso 1 1 calc R U . . .
C20 C 0.1963(4) 0.2238(5) 0.9241(3) 0.063(2) Uani 0.775(9) 1 d D U P B 5
H20A H 0.1824 0.1622 0.9153 0.094 Uiso 0.775(9) 1 calc R U P B 5
H20B H 0.1662 0.2541 0.9397 0.094 Uiso 0.775(9) 1 calc R U P B 5
H20C H 0.2404 0.2251 0.9522 0.094 Uiso 0.775(9) 1 calc R U P B 5
C57 C 0.4832(4) 0.8716(4) 0.9997(3) 0.086(2) Uani 1 1 d . . . . .
H57A H 0.4929 0.8543 1.0401 0.103 Uiso 1 1 calc R U . . .
H57B H 0.4605 0.9295 0.9938 0.103 Uiso 1 1 calc R U . . .
C22 C 0.1293(3) 0.2711(4) 0.8250(3) 0.0543(18) Uani 0.775(9) 1 d D U P B 5
H22A H 0.1323 0.2987 0.7903 0.082 Uiso 0.775(9) 1 calc R U P B 5
H22B H 0.0992 0.3052 0.8386 0.082 Uiso 0.775(9) 1 calc R U P B 5
H22C H 0.1132 0.2103 0.8165 0.082 Uiso 0.775(9) 1 calc R U P B 5
C21 C 0.2194(4) 0.3665(4) 0.8847(3) 0.057(2) Uani 0.775(9) 1 d D U P B 5
H21A H 0.2656 0.3668 0.9084 0.085 Uiso 0.775(9) 1 calc R U P B 5
H21B H 0.1937 0.3949 0.9056 0.085 Uiso 0.775(9) 1 calc R U P B 5
H21C H 0.2135 0.3990 0.8492 0.085 Uiso 0.775(9) 1 calc R U P B 5
B2 B 0.3658(4) 0.4274(4) 0.8493(5) 0.028(3) Uani 0.65(3) 1 d . . P A 3
H2 H 0.3119 0.4388 0.8351 0.034 Uiso 0.65(3) 1 calc R U P A 3
C56 C 0.3386(4) 0.7404(6) 0.9329(4) 0.107(3) Uani 1 1 d . . . . .
H56A H 0.2984 0.7326 0.9418 0.161 Uiso 1 1 calc R U . . .
H56B H 0.3619 0.6838 0.9377 0.161 Uiso 1 1 calc R U . . .
H56C H 0.3278 0.7606 0.8934 0.161 Uiso 1 1 calc R U . . .
C32 C 0.0377(5) -0.1135(7) 0.8723(5) 0.065(3) Uani 0.500(9) 1 d D U P C 1
H32A H 0.0084 -0.1610 0.8753 0.097 Uiso 0.500(9) 1 calc R U P C 1
H32B H 0.0170 -0.0799 0.8371 0.097 Uiso 0.500(9) 1 calc R U P C 1
H32C H 0.0466 -0.0738 0.9053 0.097 Uiso 0.500(9) 1 calc R U P C 1
C31 C 0.1335(6) -0.1974(8) 0.9289(5) 0.077(4) Uani 0.500(9) 1 d D U P C 1
H31A H 0.1384 -0.1540 0.9593 0.116 Uiso 0.500(9) 1 calc R U P C 1
H31B H 0.1765 -0.2200 0.9312 0.116 Uiso 0.500(9) 1 calc R U P C 1
H31C H 0.1061 -0.2465 0.9332 0.116 Uiso 0.500(9) 1 calc R U P C 1
C30 C 0.0883(8) -0.2179(8) 0.8230(6) 0.101(5) Uani 0.500(9) 1 d D U P C 1
H30A H 0.0557 -0.2611 0.8255 0.152 Uiso 0.500(9) 1 calc R U P C 1
H30B H 0.1287 -0.2488 0.8256 0.152 Uiso 0.500(9) 1 calc R U P C 1
H30C H 0.0717 -0.1863 0.7866 0.152 Uiso 0.500(9) 1 calc R U P C 1
C68 C 0.0787(6) -0.1369(8) 0.9218(5) 0.073(4) Uani 0.500(9) 1 d D U P C 2
H68A H 0.0422 -0.0949 0.9108 0.110 Uiso 0.500(9) 1 calc R U P C 2
H68B H 0.1148 -0.1123 0.9535 0.110 Uiso 0.500(9) 1 calc R U P C 2
H68C H 0.0645 -0.1929 0.9336 0.110 Uiso 0.500(9) 1 calc R U P C 2
C69 C 0.0404(6) -0.1734(9) 0.8192(5) 0.094(5) Uani 0.500(9) 1 d D U P C 2
H69A H 0.0191 -0.2269 0.8268 0.141 Uiso 0.500(9) 1 calc R U P C 2
H69B H 0.0530 -0.1828 0.7854 0.141 Uiso 0.500(9) 1 calc R U P C 2
H69C H 0.0100 -0.1234 0.8125 0.141 Uiso 0.500(9) 1 calc R U P C 2
C67 C 0.1423(5) -0.2378(5) 0.8834(5) 0.063(3) Uani 0.500(9) 1 d D U P C 2
H67A H 0.1165 -0.2865 0.8907 0.094 Uiso 0.500(9) 1 calc R U P C 2
H67B H 0.1813 -0.2287 0.9169 0.094 Uiso 0.500(9) 1 calc R U P C 2
H67C H 0.1553 -0.2523 0.8503 0.094 Uiso 0.500(9) 1 calc R U P C 2
B2B B 0.3603(8) 0.4186(11) 0.8755(10) 0.037(5) Uiso 0.35(3) 1 d . . P A 4
H2B H 0.3119 0.4289 0.8812 0.044 Uiso 0.35(3) 1 calc R U P A 4
C1B C 0.3649(10) 0.3208(12) 0.8552(8) 0.027(5) Uiso 0.35(3) 1 d . . P A 4
C60 C 0.1297(8) 0.2234(13) 0.8633(11) 0.068(6) Uani 0.225(9) 1 d D U P B 6
H60A H 0.0952 0.2498 0.8310 0.102 Uiso 0.225(9) 1 calc R U P B 6
H60B H 0.1190 0.2310 0.8982 0.102 Uiso 0.225(9) 1 calc R U P B 6
H60C H 0.1332 0.1601 0.8561 0.102 Uiso 0.225(9) 1 calc R U P B 6
C61 C 0.2335(10) 0.2735(15) 0.9354(5) 0.057(5) Uani 0.225(9) 1 d D U P B 6
H61A H 0.2472 0.2137 0.9496 0.086 Uiso 0.225(9) 1 calc R U P B 6
H61B H 0.2050 0.2979 0.9550 0.086 Uiso 0.225(9) 1 calc R U P B 6
H61C H 0.2720 0.3114 0.9428 0.086 Uiso 0.225(9) 1 calc R U P B 6
C59 C 0.1797(12) 0.3649(9) 0.8493(9) 0.054(5) Uani 0.225(9) 1 d D U P B 6
H59A H 0.2200 0.3964 0.8519 0.081 Uiso 0.225(9) 1 calc R U P B 6
H59B H 0.1582 0.3951 0.8730 0.081 Uiso 0.225(9) 1 calc R U P B 6
H59C H 0.1505 0.3642 0.8095 0.081 Uiso 0.225(9) 1 calc R U P B 6
H10 H 0.5396(19) 0.346(3) 0.9508(17) 0.026(10) Uiso 1 1 d . . . . .
H1 H 0.4015(18) 0.330(2) 0.7548(16) 0.021(9) Uiso 1 1 d . . . . .
H7A H 0.405(2) 0.313(3) 0.948(2) 0.047(13) Uiso 1 1 d . . . . .
H8A H 0.445(2) 0.490(3) 0.9585(19) 0.043(12) Uiso 1 1 d . . . . .

loop_
_atom_site_aniso_label
_atom_site_aniso_U_11
_atom_site_aniso_U_22
_atom_site_aniso_U_33
_atom_site_aniso_U_23
_atom_site_aniso_U_13
_atom_site_aniso_U_12
K1 0.0654(6) 0.0231(4) 0.0378(5) -0.0059(3) 0.0238(4) -0.0078(4)
Si2 0.0426(6) 0.0183(4) 0.0290(5) 0.0018(4) 0.0159(5) -0.0002(4)
Si1 0.0468(7) 0.0182(5) 0.0300(5) 0.0001(4) 0.0132(5) -0.0048(4)
Al1 0.0418(7) 0.0226(5) 0.0287(6) -0.0009(4) 0.0137(5) -0.0012(5)
O2 0.077(2) 0.0346(16) 0.0501(19) -0.0028(13) 0.0342(17) -0.0041(15)
N4 0.049(2) 0.0194(14) 0.0338(17) 0.0035(13) 0.0179(15) 0.0031(14)
N3 0.051(2) 0.0214(15) 0.0308(17) 0.0042(12) 0.0196(15) 0.0032(14)
O1 0.094(3) 0.0354(17) 0.055(2) 0.0019(15) 0.037(2) 0.0106(17)
N2 0.062(2) 0.0238(16) 0.042(2) -0.0036(14) 0.0274(18) -0.0052(15)
N1 0.053(2) 0.0185(14) 0.0313(17) -0.0012(12) 0.0155(16) -0.0034(14)
C37 0.048(3) 0.0225(18) 0.042(2) -0.0019(16) 0.0192(19) 0.0039(17)
C2 0.047(2) 0.0207(17) 0.0271(19) 0.0008(14) 0.0118(17) -0.0040(16)
C15 0.055(3) 0.0167(17) 0.045(2) -0.0026(16) 0.019(2) -0.0048(17)
C26 0.050(3) 0.0253(19) 0.055(3) 0.0039(18) 0.025(2) -0.0064(18)
C3 0.055(3) 0.0219(18) 0.0276(19) -0.0007(15) 0.0121(18) -0.0095(17)
C42 0.051(3) 0.028(2) 0.041(2) 0.0025(17) 0.014(2) 0.0006(18)
C4 0.044(2) 0.0225(18) 0.033(2) 0.0036(15) 0.0116(18) -0.0010(16)
C6 0.042(2) 0.035(2) 0.029(2) -0.0032(16) 0.0133(17) -0.0014(17)
C41 0.049(3) 0.0212(17) 0.033(2) 0.0055(15) 0.0141(18) 0.0049(16)
C33 0.059(3) 0.0271(19) 0.033(2) 0.0045(16) 0.026(2) 0.0038(18)
C44 0.062(3) 0.0228(19) 0.038(2) 0.0081(17) 0.008(2) 0.0060(19)
C5 0.044(3) 0.029(2) 0.038(2) -0.0031(16) 0.0112(19) -0.0026(17)
C1 0.042(5) 0.016(3) 0.035(4) 0.004(3) 0.019(4) -0.005(3)
C28 0.059(3) 0.030(2) 0.038(2) 0.0057(17) 0.019(2) -0.0109(19)
C9 0.051(3) 0.0285(19) 0.037(2) -0.0051(17) 0.0131(19) -0.0004(18)
C10 0.051(3) 0.034(2) 0.031(2) -0.0028(17) 0.0112(19) -0.0046(19)
C23 0.059(3) 0.0253(19) 0.037(2) 0.0030(17) 0.018(2) -0.0087(18)
C29 0.056(3) 0.028(2) 0.070(3) 0.0063(18) 0.035(2) -0.0088(18)
C43 0.051(3) 0.035(2) 0.037(2) 0.0054(18) 0.005(2) 0.0074(19)
C27 0.060(3) 0.030(2) 0.044(2) 0.0097(18) 0.023(2) -0.002(2)
C45 0.062(3) 0.026(2) 0.050(3) 0.0097(18) 0.016(2) -0.0037(19)
C19 0.059(3) 0.035(2) 0.044(2) -0.0050(17) 0.029(2) -0.0072(19)
C18 0.062(3) 0.033(2) 0.057(3) 0.004(2) 0.017(2) 0.004(2)
C16 0.074(3) 0.027(2) 0.057(3) -0.0077(19) 0.039(3) -0.003(2)
C14 0.048(3) 0.040(2) 0.045(3) -0.0009(19) 0.014(2) 0.004(2)
C46 0.050(3) 0.030(2) 0.041(2) 0.0121(18) 0.007(2) -0.0041(18)
C11 0.048(3) 0.047(2) 0.033(2) -0.0067(19) 0.0124(19) -0.001(2)
C24 0.061(3) 0.033(2) 0.033(2) 0.0048(17) 0.011(2) -0.009(2)
C35 0.074(3) 0.045(3) 0.033(2) 0.0066(19) 0.023(2) 0.002(2)
C7 0.053(3) 0.037(2) 0.041(2) 0.0024(18) 0.013(2) -0.012(2)
C39 0.071(3) 0.027(2) 0.060(3) -0.007(2) 0.031(3) 0.000(2)
C38 0.048(3) 0.053(3) 0.059(3) -0.005(2) 0.018(2) 0.003(2)
C12 0.063(3) 0.058(3) 0.033(2) 0.006(2) 0.012(2) -0.003(2)
C25 0.049(3) 0.039(2) 0.047(3) -0.0007(19) 0.015(2) -0.010(2)
C17 0.077(4) 0.028(2) 0.061(3) -0.015(2) 0.029(3) -0.013(2)
C40 0.057(3) 0.046(3) 0.057(3) 0.005(2) 0.036(2) 0.014(2)
C36 0.090(4) 0.030(2) 0.056(3) 0.007(2) 0.049(3) 0.016(2)
C34 0.054(3) 0.057(3) 0.051(3) -0.001(2) 0.024(2) -0.005(2)
B5 0.042(3) 0.024(2) 0.034(2) -0.0016(17) 0.012(2) 0.0000(18)
C13 0.062(3) 0.046(3) 0.041(3) 0.007(2) 0.009(2) 0.002(2)
C53 0.091(4) 0.038(2) 0.079(4) 0.001(2) 0.061(3) -0.002(3)
C47 0.092(4) 0.024(2) 0.043(3) 0.0120(19) 0.010(3) 0.006(2)
C8 0.061(3) 0.029(2) 0.040(2) -0.0020(18) 0.010(2) -0.007(2)
C51 0.107(5) 0.045(3) 0.047(3) -0.010(2) 0.036(3) -0.029(3)
B6 0.063(3) 0.024(2) 0.047(3) -0.0039(19) 0.028(3) -0.009(2)
B4 0.042(3) 0.027(2) 0.040(3) -0.0003(18) 0.020(2) 0.0004(19)
B10 0.047(3) 0.027(2) 0.031(2) 0.0021(18) 0.013(2) 0.0010(19)
B7 0.055(3) 0.030(2) 0.039(3) -0.009(2) 0.017(2) -0.005(2)
B9 0.044(3) 0.022(2) 0.042(3) -0.0009(18) 0.013(2) -0.0012(19)
B3 0.056(3) 0.035(2) 0.038(3) -0.005(2) 0.012(2) 0.011(2)
C52 0.072(4) 0.080(4) 0.063(4) -0.005(3) 0.013(3) 0.000(3)
C50 0.096(4) 0.025(2) 0.064(3) 0.005(2) 0.019(3) 0.005(2)
C54 0.088(5) 0.059(3) 0.090(5) 0.015(3) 0.054(4) 0.019(3)
B8 0.038(3) 0.033(2) 0.042(3) -0.010(2) 0.013(2) -0.0049(19)
C55 0.110(6) 0.069(4) 0.087(5) 0.005(4) 0.041(4) 0.038(4)
B1 0.051(3) 0.027(2) 0.039(3) -0.005(2) 0.005(2) 0.007(2)
C49 0.169(8) 0.047(3) 0.076(4) 0.028(3) 0.065(5) 0.024(4)
C48 0.135(6) 0.031(3) 0.079(4) 0.015(3) -0.019(4) 0.013(3)
C58 0.171(8) 0.046(3) 0.098(5) -0.017(3) 0.087(5) -0.029(4)
C20 0.076(5) 0.074(5) 0.046(3) 0.008(3) 0.029(3) -0.001(4)
C57 0.120(6) 0.046(3) 0.086(5) -0.021(3) 0.029(4) 0.013(3)
C22 0.058(4) 0.052(4) 0.057(4) -0.004(3) 0.025(3) 0.001(3)
C21 0.066(5) 0.044(3) 0.076(5) -0.017(3) 0.044(4) -0.008(3)
B2 0.035(4) 0.022(3) 0.030(5) 0.004(3) 0.013(3) -0.002(3)
C56 0.092(6) 0.122(7) 0.122(7) -0.015(6) 0.055(5) -0.008(5)
C32 0.058(6) 0.062(6) 0.084(8) 0.013(5) 0.038(5) -0.008(4)
C31 0.078(7) 0.055(7) 0.105(7) 0.036(5) 0.041(5) -0.011(5)
C30 0.159(14) 0.055(7) 0.127(8) -0.028(6) 0.097(9) -0.056(8)
C68 0.085(9) 0.060(7) 0.094(7) 0.006(5) 0.055(7) -0.004(6)
C69 0.075(7) 0.083(9) 0.106(8) 0.025(6) 0.007(6) -0.037(6)
C67 0.065(6) 0.027(4) 0.096(8) -0.001(4) 0.026(5) -0.013(4)
C60 0.067(9) 0.048(10) 0.104(16) -0.006(10) 0.049(9) -0.008(8)
C61 0.082(11) 0.056(12) 0.049(7) -0.003(6) 0.042(6) -0.003(9)
C59 0.085(15) 0.038(7) 0.051(11) -0.007(6) 0.038(10) -0.001(7)

loop_
_atom_type_symbol
_atom_type_description
_atom_type_scat_dispersion_real
_atom_type_scat_dispersion_imag
_atom_type_scat_source
C C 0.0181 0.0091 'International Tables Vol C Tables 4.2.6.8 and 6.1.1.4'
H H 0.0000 0.0000 'International Tables Vol C Tables 4.2.6.8 and 6.1.1.4'
Al Al 0.2130 0.2455 'International Tables Vol C Tables 4.2.6.8 and 6.1.1.4'
B B 0.0090 0.0039 'International Tables Vol C Tables 4.2.6.8 and 6.1.1.4'
K K 0.3868 1.0657 'International Tables Vol C Tables 4.2.6.8 and 6.1.1.4'
N N 0.0311 0.0180 'International Tables Vol C Tables 4.2.6.8 and 6.1.1.4'
O O 0.0492 0.0322 'International Tables Vol C Tables 4.2.6.8 and 6.1.1.4'
Si Si 0.2541 0.3302 'International Tables Vol C Tables 4.2.6.8 and 6.1.1.4'

loop_
_geom_angle_atom_site_label_1
_geom_angle_atom_site_label_2
_geom_angle_atom_site_label_3
_geom_angle
_geom_angle_site_symmetry_1
_geom_angle_site_symmetry_3
_geom_angle_publ_flag
K1 K1 H8A 28.8(9) 3_667 . ?
O2 K1 K1 139.26(8) . 3_667 ?
O2 K1 O1 88.86(10) . . ?
O2 K1 B10 148.17(12) . 3_667 ?
O2 K1 B7 119.19(13) . 3_667 ?
O2 K1 B8 138.02(12) . 3_667 ?
O2 K1 H8A 133.1(10) . . ?
O1 K1 K1 131.87(8) . 3_667 ?
O1 K1 B10 79.94(11) . 3_667 ?
O1 K1 B7 88.17(12) . 3_667 ?
O1 K1 B8 110.11(11) . 3_667 ?
O1 K1 H8A 123.4(10) . . ?
B10 K1 K1 59.28(8) 3_667 3_667 ?
B10 K1 B8 31.28(12) 3_667 3_667 ?
B10 K1 H8A 76.4(10) 3_667 . ?
B7 K1 K1 70.83(9) 3_667 3_667 ?
B7 K1 B10 31.71(14) 3_667 3_667 ?
B7 K1 B8 31.07(11) 3_667 3_667 ?
B7 K1 H8A 96.9(10) 3_667 . ?
B8 K1 K1 39.76(8) 3_667 3_667 ?
B8 K1 H8A 66.6(10) 3_667 . ?
N4 Si2 Al1 120.60(12) . . ?
N3 Si2 Al1 121.10(12) . . ?
N3 Si2 N4 70.92(14) . . ?
C2 Si2 Al1 107.87(12) . . ?
C2 Si2 N4 116.66(17) . . ?
C2 Si2 N3 116.17(18) . . ?
N2 Si1 Al1 117.41(13) . . ?
N2 Si1 N1 71.30(15) . . ?
N2 Si1 C1 121.2(4) . . ?
N1 Si1 Al1 118.86(12) . . ?
N1 Si1 C1 116.0(3) . . ?
C1 Si1 Al1 108.4(3) . . ?
C1B Si1 Al1 114.8(6) . . ?
C1B Si1 N2 108.0(7) . . ?
C1B Si1 N1 118.5(6) . . ?
Si1 Al1 Si2 100.95(5) . . ?
C6 Al1 Si2 121.48(12) . . ?
C6 Al1 Si1 119.30(12) . . ?
C6 Al1 C9 77.49(17) . . ?
C9 Al1 Si2 122.04(14) . . ?
C9 Al1 Si1 116.11(13) . . ?
C53 O2 K1 110.7(3) . . ?
C53 O2 C51 112.2(4) . . ?
C51 O2 K1 119.4(3) . . ?
C37 N4 Si2 136.4(3) . . ?
C4 N4 Si2 91.1(2) . . ?
C4 N4 C37 130.9(3) . . ?
C4 N3 Si2 91.2(2) . . ?
C4 N3 C33 131.9(3) . . ?
C33 N3 Si2 136.9(3) . . ?
C55 O1 K1 117.6(3) . . ?
C57 O1 K1 116.2(4) . . ?
C57 O1 C55 112.0(5) . . ?
C3 N2 Si1 90.3(3) . . ?
C3 N2 C19 129.8(4) . . ?
C19 N2 Si1 137.9(3) . . ?
C15 N1 Si1 137.9(3) . . ?
C3 N1 Si1 91.4(2) . . ?
C3 N1 C15 130.4(3) . . ?
N4 C37 C39 110.7(4) . . ?
N4 C37 C38 110.9(4) . . ?
N4 C37 C40 105.5(3) . . ?
C38 C37 C39 111.0(4) . . ?
C38 C37 C40 109.0(4) . . ?
C40 C37 C39 109.6(4) . . ?
Si2 C2 B2B 112.9(4) . . ?
B4 C2 Si2 137.4(3) . . ?
B4 C2 B3 65.7(3) . . ?
B4 C2 B1 73.8(3) . . ?
B4 C2 B2 111.2(4) . . ?
B4 C2 B2B 109.7(4) . . ?
B3 C2 Si2 135.3(3) . . ?
B3 C2 B1 111.3(3) . . ?
B3 C2 B2 66.8(3) . . ?
B3 C2 B2B 63.9(4) . . ?
B1 C2 Si2 112.3(3) . . ?
B1 C2 B2 80.6(3) . . ?
B1 C2 B2B 82.4(4) . . ?
B2 C2 Si2 111.4(3) . . ?
N1 C15 C18 108.6(3) . . ?
N1 C15 C16 105.5(3) . . ?
N1 C15 C17 112.7(4) . . ?
C16 C15 C18 110.2(4) . . ?
C17 C15 C18 110.7(4) . . ?
C17 C15 C16 109.0(4) . . ?
C27 C26 C29 121.5(4) . . ?
C27 C26 C25 118.0(4) . . ?
C25 C26 C29 120.5(4) . . ?
N2 C3 C23 125.9(4) . . ?
N1 C3 N2 106.6(3) . . ?
N1 C3 C23 127.4(4) . . ?
C41 C42 H42 119.9 . . ?
C43 C42 H42 119.9 . . ?
C43 C42 C41 120.2(4) . . ?
N4 C4 N3 106.6(3) . . ?
N4 C4 C41 126.6(4) . . ?
N3 C4 C41 126.8(4) . . ?
Al1 C6 H6 117.9 . . ?
C5 C6 Al1 96.8(3) . . ?
C5 C6 H6 117.9 . . ?
C5 C6 C7 109.6(3) . . ?
C7 C6 Al1 92.2(3) . . ?
C7 C6 H6 117.9 . . ?
C42 C41 C4 121.5(4) . . ?
C42 C41 C46 119.6(4) . . ?
C46 C41 C4 118.9(4) . . ?
N3 C33 C35 111.4(4) . . ?
N3 C33 C36 104.9(3) . . ?
N3 C33 C34 111.3(4) . . ?
C36 C33 C35 108.7(4) . . ?
C34 C33 C35 110.2(4) . . ?
C34 C33 C36 110.2(4) . . ?
C43 C44 C47 122.7(4) . . ?
C45 C44 C43 117.0(4) . . ?
C45 C44 C47 120.2(4) . . ?
C10 C5 C6 112.8(4) . . ?
C14 C5 C6 128.2(4) . . ?
C14 C5 C10 119.0(4) . . ?
B6 C1 Si1 137.6(6) . . ?
B6 C1 B7 67.0(4) . . ?
B6 C1 B1 71.5(6) . . ?
B6 C1 B2 113.5(6) . . ?
B7 C1 Si1 131.3(8) . . ?
B7 C1 B1 116.3(6) . . ?
B7 C1 B2 76.7(5) . . ?
B1 C1 Si1 112.0(6) . . ?
B2 C1 Si1 108.3(6) . . ?
B2 C1 B1 78.3(5) . . ?
C23 C28 H28 120.0 . . ?
C23 C28 C27 120.1(4) . . ?
C27 C28 H28 120.0 . . ?
Al1 C9 H9 118.3 . . ?
C10 C9 Al1 95.7(3) . . ?
C10 C9 H9 118.3 . . ?
C10 C9 C8 109.5(4) . . ?
C8 C9 Al1 91.9(3) . . ?
C8 C9 H9 118.3 . . ?
C5 C10 C9 113.4(4) . . ?
C11 C10 C5 120.2(4) . . ?
C11 C10 C9 126.3(4) . . ?
C28 C23 C3 121.7(4) . . ?
C28 C23 C24 119.3(4) . . ?
C24 C23 C3 118.9(4) . . ?
C26 C29 C32 107.2(5) . . ?
C26 C29 C31 112.1(5) . . ?
C26 C29 C68 112.8(6) . . ?
C26 C29 C69 113.5(6) . . ?
C26 C29 C67 109.0(5) . . ?
C31 C29 C32 106.5(6) . . ?
C30 C29 C26 108.9(6) . . ?
C30 C29 C32 110.1(7) . . ?
C30 C29 C31 111.9(7) . . ?
C68 C29 C69 107.2(7) . . ?
C68 C29 C67 107.5(6) . . ?
C67 C29 C69 106.5(7) . . ?
C42 C43 C44 121.3(4) . . ?
C42 C43 H43 119.3 . . ?
C44 C43 H43 119.3 . . ?
C26 C27 C28 121.4(4) . . ?
C26 C27 H27 119.3 . . ?
C28 C27 H27 119.3 . . ?
C44 C45 H45 118.9 . . ?
C46 C45 C44 122.2(4) . . ?
C46 C45 H45 118.9 . . ?
N2 C19 C20 112.1(4) . . ?
N2 C19 C22 109.4(4) . . ?
N2 C19 C21 104.5(4) . . ?
N2 C19 C60 121.3(10) . . ?
N2 C19 C61 103.8(9) . . ?
N2 C19 C59 110.6(9) . . ?
C20 C19 C22 112.7(5) . . ?
C20 C19 C21 109.3(5) . . ?
C22 C19 C21 108.5(5) . . ?
C61 C19 C60 106.1(9) . . ?
C59 C19 C60 106.5(10) . . ?
C59 C19 C61 107.8(9) . . ?
C15 C18 H18A 109.5 . . ?
C15 C18 H18B 109.5 . . ?
C15 C18 H18C 109.5 . . ?
H18A C18 H18B 109.5 . . ?
H18A C18 H18C 109.5 . . ?
H18B C18 H18C 109.5 . . ?
C15 C16 H16A 109.5 . . ?
C15 C16 H16B 109.5 . . ?
C15 C16 H16C 109.5 . . ?
H16A C16 H16B 109.5 . . ?
H16A C16 H16C 109.5 . . ?
H16B C16 H16C 109.5 . . ?
C5 C14 H14 120.0 . . ?
C13 C14 C5 119.9(5) . . ?
C13 C14 H14 120.0 . . ?
C41 C46 H46 120.2 . . ?
C45 C46 C41 119.5(4) . . ?
C45 C46 H46 120.2 . . ?
C10 C11 H11 120.1 . . ?
C10 C11 C12 119.8(4) . . ?
C12 C11 H11 120.1 . . ?
C23 C24 H24 119.8 . . ?
C23 C24 C25 120.5(4) . . ?
C25 C24 H24 119.8 . . ?
C33 C35 H35A 109.5 . . ?
C33 C35 H35B 109.5 . . ?
C33 C35 H35C 109.5 . . ?
H35A C35 H35B 109.5 . . ?
H35A C35 H35C 109.5 . . ?
H35B C35 H35C 109.5 . . ?
C6 C7 H7 123.4 . . ?
C8 C7 C6 113.2(4) . . ?
C8 C7 H7 123.4 . . ?
C37 C39 H39A 109.5 . . ?
C37 C39 H39B 109.5 . . ?
C37 C39 H39C 109.5 . . ?
H39A C39 H39B 109.5 . . ?
H39A C39 H39C 109.5 . . ?
H39B C39 H39C 109.5 . . ?
C37 C38 H38A 109.5 . . ?
C37 C38 H38B 109.5 . . ?
C37 C38 H38C 109.5 . . ?
H38A C38 H38B 109.5 . . ?
H38A C38 H38C 109.5 . . ?
H38B C38 H38C 109.5 . . ?
C11 C12 H12 120.0 . . ?
C13 C12 C11 120.0(4) . . ?
C13 C12 H12 120.0 . . ?
C26 C25 H25 119.6 . . ?
C24 C25 C26 120.7(4) . . ?
C24 C25 H25 119.6 . . ?
C15 C17 H17A 109.5 . . ?
C15 C17 H17B 109.5 . . ?
C15 C17 H17C 109.5 . . ?
H17A C17 H17B 109.5 . . ?
H17A C17 H17C 109.5 . . ?
H17B C17 H17C 109.5 . . ?
C37 C40 H40A 109.5 . . ?
C37 C40 H40B 109.5 . . ?
C37 C40 H40C 109.5 . . ?
H40A C40 H40B 109.5 . . ?
H40A C40 H40C 109.5 . . ?
H40B C40 H40C 109.5 . . ?
C33 C36 H36A 109.5 . . ?
C33 C36 H36B 109.5 . . ?
C33 C36 H36C 109.5 . . ?
H36A C36 H36B 109.5 . . ?
H36A C36 H36C 109.5 . . ?
H36B C36 H36C 109.5 . . ?
C33 C34 H34A 109.5 . . ?
C33 C34 H34B 109.5 . . ?
C33 C34 H34C 109.5 . . ?
H34A C34 H34B 109.5 . . ?
H34A C34 H34C 109.5 . . ?
H34B C34 H34C 109.5 . . ?
B6 B5 H5 116.0 . . ?
B6 B5 B4 121.1(4) . . ?
B6 B5 B10 59.0(3) . . ?
B6 B5 B9 108.4(3) . . ?
B6 B5 B1 64.6(3) . . ?
B4 B5 H5 115.2 . . ?
B4 B5 B9 58.6(3) . . ?
B4 B5 B1 64.8(3) . . ?
B10 B5 H5 123.8 . . ?
B10 B5 B4 110.5(3) . . ?
B10 B5 B9 58.6(3) . . ?
B10 B5 B1 106.0(4) . . ?
B9 B5 H5 125.9 . . ?
B9 B5 B1 104.0(3) . . ?
B1 B5 H5 121.8 . . ?
C14 C13 H13 119.5 . . ?
C12 C13 C14 121.1(5) . . ?
C12 C13 H13 119.5 . . ?
O2 C53 H53A 109.8 . . ?
O2 C53 H53B 109.8 . . ?
O2 C53 C54 109.3(4) . . ?
H53A C53 H53B 108.3 . . ?
C54 C53 H53A 109.8 . . ?
C54 C53 H53B 109.8 . . ?
C50 C47 C44 108.4(4) . . ?
C49 C47 C44 109.4(5) . . ?
C49 C47 C50 110.0(5) . . ?
C48 C47 C44 112.3(4) . . ?
C48 C47 C50 107.8(5) . . ?
C48 C47 C49 108.8(5) . . ?
C9 C8 H8 122.4 . . ?
C7 C8 C9 115.2(4) . . ?
C7 C8 H8 122.4 . . ?
O2 C51 H51A 110.0 . . ?
O2 C51 H51B 110.0 . . ?
O2 C51 C52 108.3(4) . . ?
H51A C51 H51B 108.4 . . ?
C52 C51 H51A 110.0 . . ?
C52 C51 H51B 110.0 . . ?
C1 B6 B5 112.7(5) . . ?
C1 B6 H6A 119.1 . . ?
C1 B6 B10 109.6(5) . . ?
C1 B6 B7 60.2(5) . . ?
C1 B6 B1 60.1(5) . . ?
B5 B6 H6B 116.1 . . ?
B5 B6 H6A 118.5 . . ?
B5 B6 B1 59.6(3) . . ?
B5 B6 C1B 119.1(7) . . ?
B10 B6 B5 61.2(3) . . ?
B10 B6 H6B 125.3 . . ?
B10 B6 H6A 122.5 . . ?
B10 B6 B7 60.0(3) . . ?
B10 B6 B1 103.9(3) . . ?
B10 B6 C1B 103.4(7) . . ?
B7 B6 B5 110.5(3) . . ?
B7 B6 H6B 126.5 . . ?
B7 B6 H6A 122.5 . . ?
B7 B6 B1 103.9(3) . . ?
B7 B6 C1B 49.7(6) . . ?
B1 B6 H6B 121.2 . . ?
B1 B6 H6A 125.6 . . ?
C1B B6 H6B 118.8 . . ?
C1B B6 B1 70.7(7) . . ?
C2 B4 B5 106.9(3) . . ?
C2 B4 H4 122.4 . . ?
C2 B4 B9 108.8(3) . . ?
C2 B4 B3 57.4(3) . . ?
C2 B4 B1 53.6(2) . . ?
B5 B4 H4 121.0 . . ?
B5 B4 B1 58.8(2) . . ?
B9 B4 B5 60.9(3) . . ?
B9 B4 H4 121.1 . . ?
B9 B4 B1 101.3(3) . . ?
B3 B4 B5 104.8(3) . . ?
B3 B4 H4 127.6 . . ?
B3 B4 B9 60.1(3) . . ?
B3 B4 B1 92.9(3) . . ?
B1 B4 H4 131.1 . . ?
K1 B10 H10 56(2) 3_667 . ?
B5 B10 K1 175.6(3) . 3_667 ?
B5 B10 B8 104.2(3) . . ?
B5 B10 H10 120(2) . . ?
B6 B10 K1 120.3(3) . 3_667 ?
B6 B10 B5 59.9(3) . . ?
B6 B10 B7 60.3(3) . . ?
B6 B10 B9 111.2(3) . . ?
B6 B10 B8 104.1(4) . . ?
B6 B10 H10 123(2) . . ?
B7 B10 K1 73.2(2) . 3_667 ?
B7 B10 B5 109.7(3) . . ?
B7 B10 B9 114.5(4) . . ?
B7 B10 B8 60.2(3) . . ?
B7 B10 H10 122(2) . . ?
B9 B10 K1 121.3(3) . 3_667 ?
B9 B10 B5 61.0(3) . . ?
B9 B10 B8 61.1(3) . . ?
B9 B10 H10 115(2) . . ?
B8 B10 K1 80.1(2) . 3_667 ?
B8 B10 H10 126(2) . . ?
K1 B7 H7A 52(3) 3_667 . ?
C1 B7 K1 172.3(4) . 3_667 ?
C1 B7 B6 52.8(5) . . ?
C1 B7 B10 103.3(6) . . ?
C1 B7 B8 104.7(4) . . ?
C1 B7 B2 51.9(3) . . ?
C1 B7 H7A 127(3) . . ?
B6 B7 K1 121.4(3) . 3_667 ?
B6 B7 B8 104.4(4) . . ?
B6 B7 B2 88.2(4) . . ?
B6 B7 H7A 133(3) . . ?
B10 B7 K1 75.1(2) . 3_667 ?
B10 B7 B6 59.7(3) . . ?
B10 B7 B8 61.2(3) . . ?
B10 B7 B2 97.5(4) . . ?
B10 B7 H7A 124(3) . . ?
B8 B7 K1 81.3(2) . 3_667 ?
B8 B7 B2 58.1(3) . . ?
B8 B7 H7A 118(3) . . ?
B2 B7 K1 135.6(3) . 3_667 ?
B2 B7 H7A 131(3) . . ?
B2B B7 K1 123.9(7) . 3_667 ?
B2B B7 B6 106.7(9) . . ?
B2B B7 B10 110.8(8) . . ?
B2B B7 B8 59.0(6) . . ?
B2B B7 H7A 112(3) . . ?
C1B B7 K1 166.2(9) . 3_667 ?
C1B B7 B6 67.0(8) . . ?
C1B B7 B10 118.1(9) . . ?
C1B B7 B8 108.1(8) . . ?
C1B B7 B2B 57.4(9) . . ?
C1B B7 H7A 114(3) . . ?
B5 B9 H9A 125.2 . . ?
B5 B9 B8 103.4(3) . . ?
B4 B9 B5 60.6(3) . . ?
B4 B9 H9A 119.0 . . ?
B4 B9 B3 59.8(3) . . ?
B4 B9 B8 108.9(4) . . ?
B10 B9 B5 60.3(2) . . ?
B10 B9 B4 113.8(3) . . ?
B10 B9 H9A 117.9 . . ?
B10 B9 B3 111.1(4) . . ?
B10 B9 B8 60.6(3) . . ?
B3 B9 B5 104.3(3) . . ?
B3 B9 H9A 122.3 . . ?
B3 B9 B8 60.1(3) . . ?
B8 B9 H9A 123.3 . . ?
C2 B3 B4 56.9(3) . . ?
C2 B3 B9 108.2(3) . . ?
C2 B3 H3A 120.1 . . ?
C2 B3 H3B 114.5 . . ?
C2 B3 B8 114.7(4) . . ?
C2 B3 B2 59.1(4) . . ?
C2 B3 B2B 75.6(6) . . ?
B4 B3 B9 60.0(3) . . ?
B4 B3 H3A 125.4 . . ?
B4 B3 H3B 121.1 . . ?
B4 B3 B8 110.1(3) . . ?
B4 B3 B2 99.7(4) . . ?
B4 B3 B2B 112.2(6) . . ?
B9 B3 H3A 122.4 . . ?
B9 B3 H3B 125.2 . . ?
B9 B3 B8 61.3(3) . . ?
B9 B3 B2 104.4(4) . . ?
B9 B3 B2B 100.7(5) . . ?
B8 B3 H3A 116.4 . . ?
B8 B3 H3B 122.4 . . ?
B8 B3 B2 62.6(4) . . ?
B8 B3 B2B 49.2(5) . . ?
B2 B3 H3A 126.0 . . ?
B2B B3 H3B 121.4 . . ?
C51 C52 H52A 109.5 . . ?
C51 C52 H52B 109.5 . . ?
C51 C52 H52C 109.5 . . ?
H52A C52 H52B 109.5 . . ?
H52A C52 H52C 109.5 . . ?
H52B C52 H52C 109.5 . . ?
C47 C50 H50A 109.5 . . ?
C47 C50 H50B 109.5 . . ?
C47 C50 H50C 109.5 . . ?
H50A C50 H50B 109.5 . . ?
H50A C50 H50C 109.5 . . ?
H50B C50 H50C 109.5 . . ?
C53 C54 H54A 109.5 . . ?
C53 C54 H54B 109.5 . . ?
C53 C54 H54C 109.5 . . ?
H54A C54 H54B 109.5 . . ?
H54A C54 H54C 109.5 . . ?
H54B C54 H54C 109.5 . . ?
K1 B8 H8A 57(2) 3_667 . ?
B10 B8 K1 68.6(2) . 3_667 ?
B10 B8 B9 58.3(3) . . ?
B10 B8 B2 102.7(4) . . ?
B10 B8 H8A 119(2) . . ?
B7 B8 K1 67.6(2) . 3_667 ?
B7 B8 B10 58.6(3) . . ?
B7 B8 B9 110.6(3) . . ?
B7 B8 B3 121.9(4) . . ?
B7 B8 B2 68.4(3) . . ?
B7 B8 H8A 115(2) . . ?
B9 B8 K1 111.2(3) . 3_667 ?
B9 B8 B2 100.8(4) . . ?
B9 B8 H8A 118(2) . . ?
B3 B8 K1 167.2(3) . 3_667 ?
B3 B8 B10 107.9(3) . . ?
B3 B8 B9 58.6(3) . . ?
B3 B8 B2 60.1(4) . . ?
B3 B8 H8A 119(2) . . ?
B2 B8 K1 132.3(3) . 3_667 ?
B2 B8 H8A 133(2) . . ?
B2B B8 K1 113.5(9) . 3_667 ?
B2B B8 B10 108.7(6) . . ?
B2B B8 B7 58.9(6) . . ?
B2B B8 B9 122.3(10) . . ?
B2B B8 B3 79.3(9) . . ?
B2B B8 H8A 116(2) . . ?
O1 C55 H55A 109.7 . . ?
O1 C55 H55B 109.7 . . ?
O1 C55 C56 109.9(6) . . ?
H55A C55 H55B 108.2 . . ?
C56 C55 H55A 109.7 . . ?
C56 C55 H55B 109.7 . . ?
C2 B1 C1 99.1(5) . . ?
C2 B1 B5 103.9(3) . . ?
C2 B1 B6 126.5(4) . . ?
C2 B1 B4 52.6(2) . . ?
C2 B1 H1 115(2) . . ?
C1 B1 B5 98.9(4) . . ?
C1 B1 B6 48.4(4) . . ?
C1 B1 B4 124.3(4) . . ?
C1 B1 H1 118(2) . . ?
B5 B1 B6 55.8(3) . . ?
B5 B1 B4 56.4(2) . . ?
B5 B1 H1 119(2) . . ?
B6 B1 B4 106.1(3) . . ?
B6 B1 H1 118(2) . . ?
B4 B1 H1 118(2) . . ?
C47 C49 H49A 109.5 . . ?
C47 C49 H49B 109.5 . . ?
C47 C49 H49C 109.5 . . ?
H49A C49 H49B 109.5 . . ?
H49A C49 H49C 109.5 . . ?
H49B C49 H49C 109.5 . . ?
C47 C48 H48A 109.5 . . ?
C47 C48 H48B 109.5 . . ?
C47 C48 H48C 109.5 . . ?
H48A C48 H48B 109.5 . . ?
H48A C48 H48C 109.5 . . ?
H48B C48 H48C 109.5 . . ?
H58A C58 H58B 109.5 . . ?
H58A C58 H58C 109.5 . . ?
H58B C58 H58C 109.5 . . ?
C57 C58 H58A 109.5 . . ?
C57 C58 H58B 109.5 . . ?
C57 C58 H58C 109.5 . . ?
C19 C20 H20A 109.5 . . ?
C19 C20 H20B 109.5 . . ?
C19 C20 H20C 109.5 . . ?
H20A C20 H20B 109.5 . . ?
H20A C20 H20C 109.5 . . ?
H20B C20 H20C 109.5 . . ?
O1 C57 C58 111.6(5) . . ?
O1 C57 H57A 109.3 . . ?
O1 C57 H57B 109.3 . . ?
C58 C57 H57A 109.3 . . ?
C58 C57 H57B 109.3 . . ?
H57A C57 H57B 108.0 . . ?
C19 C22 H22A 109.5 . . ?
C19 C22 H22B 109.5 . . ?
C19 C22 H22C 109.5 . . ?
H22A C22 H22B 109.5 . . ?
H22A C22 H22C 109.5 . . ?
H22B C22 H22C 109.5 . . ?
C19 C21 H21A 109.5 . . ?
C19 C21 H21B 109.5 . . ?
C19 C21 H21C 109.5 . . ?
H21A C21 H21B 109.5 . . ?
H21A C21 H21C 109.5 . . ?
H21B C21 H21C 109.5 . . ?
C2 B2 B7 128.3(5) . . ?
C2 B2 B3 54.2(3) . . ?
C2 B2 B8 105.6(4) . . ?
C2 B2 H2 103.1 . . ?
C1 B2 C2 99.6(5) . . ?
C1 B2 B7 51.4(4) . . ?
C1 B2 B3 127.7(6) . . ?
C1 B2 B8 100.0(5) . . ?
C1 B2 H2 106.7 . . ?
B7 B2 H2 124.5 . . ?
B3 B2 B7 106.0(4) . . ?
B3 B2 B8 57.3(3) . . ?
B3 B2 H2 122.0 . . ?
B8 B2 B7 53.5(3) . . ?
B8 B2 H2 136.4 . . ?
C55 C56 H56A 109.5 . . ?
C55 C56 H56B 109.5 . . ?
C55 C56 H56C 109.5 . . ?
H56A C56 H56B 109.5 . . ?
H56A C56 H56C 109.5 . . ?
H56B C56 H56C 109.5 . . ?
C29 C32 H32A 109.5 . . ?
C29 C32 H32B 109.5 . . ?
C29 C32 H32C 109.5 . . ?
H32A C32 H32B 109.5 . . ?
H32A C32 H32C 109.5 . . ?
H32B C32 H32C 109.5 . . ?
C29 C31 H31A 109.5 . . ?
C29 C31 H31B 109.5 . . ?
C29 C31 H31C 109.5 . . ?
H31A C31 H31B 109.5 . . ?
H31A C31 H31C 109.5 . . ?
H31B C31 H31C 109.5 . . ?
C29 C30 H30A 109.5 . . ?
C29 C30 H30B 109.5 . . ?
C29 C30 H30C 109.5 . . ?
H30A C30 H30B 109.5 . . ?
H30A C30 H30C 109.5 . . ?
H30B C30 H30C 109.5 . . ?
C29 C68 H68A 109.5 . . ?
C29 C68 H68B 109.5 . . ?
C29 C68 H68C 109.5 . . ?
H68A C68 H68B 109.5 . . ?
H68A C68 H68C 109.5 . . ?
H68B C68 H68C 109.5 . . ?
C29 C69 H69A 109.5 . . ?
C29 C69 H69B 109.5 . . ?
C29 C69 H69C 109.5 . . ?
H69A C69 H69B 109.5 . . ?
H69A C69 H69C 109.5 . . ?
H69B C69 H69C 109.5 . . ?
C29 C67 H67A 109.5 . . ?
C29 C67 H67B 109.5 . . ?
C29 C67 H67C 109.5 . . ?
H67A C67 H67B 109.5 . . ?
H67A C67 H67C 109.5 . . ?
H67B C67 H67C 109.5 . . ?
C2 B2B H2B 124.6 . . ?
B7 B2B C2 109.2(11) . . ?
B7 B2B B3 102.7(9) . . ?
B7 B2B B8 62.1(6) . . ?
B7 B2B H2B 123.2 . . ?
B3 B2B C2 40.5(5) . . ?
B3 B2B H2B 129.1 . . ?
B8 B2B C2 85.9(10) . . ?
B8 B2B B3 51.5(6) . . ?
B8 B2B H2B 132.4 . . ?
C1B B2B C2 86.4(10) . . ?
C1B B2B B7 53.9(9) . . ?
C1B B2B B3 115.1(12) . . ?
C1B B2B B8 107.8(11) . . ?
C1B B2B H2B 109.5 . . ?
Si1 C1B B6 122.9(11) . . ?
B7 C1B Si1 155.7(14) . . ?
B7 C1B B6 63.4(8) . . ?
B7 C1B B2B 68.6(10) . . ?
B2B C1B Si1 121.1(13) . . ?
B2B C1B B6 111.7(12) . . ?
C19 C60 H60A 109.5 . . ?
C19 C60 H60B 109.5 . . ?
C19 C60 H60C 109.5 . . ?
H60A C60 H60B 109.5 . . ?
H60A C60 H60C 109.5 . . ?
H60B C60 H60C 109.5 . . ?
C19 C61 H61A 109.5 . . ?
C19 C61 H61B 109.5 . . ?
C19 C61 H61C 109.5 . . ?
H61A C61 H61B 109.5 . . ?
H61A C61 H61C 109.5 . . ?
H61B C61 H61C 109.5 . . ?
C19 C59 H59A 109.5 . . ?
C19 C59 H59B 109.5 . . ?
C19 C59 H59C 109.5 . . ?
H59A C59 H59B 109.5 . . ?
H59A C59 H59C 109.5 . . ?
H59B C59 H59C 109.5 . . ?

loop_
_geom_bond_atom_site_label_1
_geom_bond_atom_site_label_2
_geom_bond_distance
_geom_bond_site_symmetry_2
_geom_bond_publ_flag
K1 K1 5.0106(17) 3_667 ?
K1 O2 2.772(3) . ?
K1 O1 2.777(3) . ?
K1 B10 3.246(5) 3_667 ?
K1 B7 3.214(5) 3_667 ?
K1 B8 3.436(5) 3_667 ?
K1 H8A 2.68(5) . ?
Si2 Al1 2.5253(15) . ?
Si2 N4 1.848(3) . ?
Si2 N3 1.843(3) . ?
Si2 C2 1.799(4) . ?
Si1 Al1 2.5010(15) . ?
Si1 N2 1.834(4) . ?
Si1 N1 1.838(3) . ?
Si1 C1 1.847(9) . ?
Si1 C1B 1.767(19) . ?
Al1 C6 2.056(4) . ?
Al1 C9 2.066(4) . ?
O2 C53 1.418(6) . ?
O2 C51 1.420(6) . ?
N4 C37 1.486(5) . ?
N4 C4 1.334(5) . ?
N3 C4 1.337(5) . ?
N3 C33 1.468(5) . ?
O1 C55 1.429(8) . ?
O1 C57 1.404(7) . ?
N2 C3 1.355(5) . ?
N2 C19 1.484(6) . ?
N1 C15 1.483(5) . ?
N1 C3 1.314(5) . ?
C37 C39 1.534(6) . ?
C37 C38 1.517(7) . ?
C37 C40 1.518(6) . ?
C2 B4 1.622(6) . ?
C2 B3 1.632(6) . ?
C2 B1 1.643(6) . ?
C2 B2 1.727(12) . ?
C2 B2B 2.43(3) . ?
C15 C18 1.530(6) . ?
C15 C16 1.523(6) . ?
C15 C17 1.523(6) . ?
C26 C29 1.519(5) . ?
C26 C27 1.387(7) . ?
C26 C25 1.397(6) . ?
C3 C23 1.497(5) . ?
C42 H42 0.9500 . ?
C42 C41 1.378(6) . ?
C42 C43 1.378(6) . ?
C4 C41 1.497(5) . ?
C6 H6 1.0000 . ?
C6 C5 1.480(6) . ?
C6 C7 1.527(6) . ?
C41 C46 1.393(6) . ?
C33 C35 1.545(6) . ?
C33 C36 1.525(5) . ?
C33 C34 1.514(7) . ?
C44 C43 1.406(6) . ?
C44 C45 1.386(7) . ?
C44 C47 1.541(5) . ?
C5 C10 1.414(6) . ?
C5 C14 1.396(6) . ?
C1 B6 1.531(13) . ?
C1 B7 1.668(11) . ?
C1 B1 1.774(14) . ?
C1 B2 1.678(10) . ?
C28 H28 0.9500 . ?
C28 C23 1.383(6) . ?
C28 C27 1.394(6) . ?
C9 H9 1.0000 . ?
C9 C10 1.493(6) . ?
C9 C8 1.503(6) . ?
C10 C11 1.388(6) . ?
C23 C24 1.384(6) . ?
C29 C32 1.523(9) . ?
C29 C31 1.522(9) . ?
C29 C30 1.493(10) . ?
C29 C68 1.523(9) . ?
C29 C69 1.539(10) . ?
C29 C67 1.526(9) . ?
C43 H43 0.9500 . ?
C27 H27 0.9500 . ?
C45 H45 0.9500 . ?
C45 C46 1.379(6) . ?
C19 C20 1.502(7) . ?
C19 C22 1.511(7) . ?
C19 C21 1.547(7) . ?
C19 C60 1.562(12) . ?
C19 C61 1.545(12) . ?
C19 C59 1.529(12) . ?
C18 H18A 0.9800 . ?
C18 H18B 0.9800 . ?
C18 H18C 0.9800 . ?
C16 H16A 0.9800 . ?
C16 H16B 0.9800 . ?
C16 H16C 0.9800 . ?
C14 H14 0.9500 . ?
C14 C13 1.391(7) . ?
C46 H46 0.9500 . ?
C11 H11 0.9500 . ?
C11 C12 1.403(7) . ?
C24 H24 0.9500 . ?
C24 C25 1.395(6) . ?
C35 H35A 0.9800 . ?
C35 H35B 0.9800 . ?
C35 H35C 0.9800 . ?
C7 H7 0.9500 . ?
C7 C8 1.339(7) . ?
C39 H39A 0.9800 . ?
C39 H39B 0.9800 . ?
C39 H39C 0.9800 . ?
C38 H38A 0.9800 . ?
C38 H38B 0.9800 . ?
C38 H38C 0.9800 . ?
C12 H12 0.9500 . ?
C12 C13 1.371(7) . ?
C25 H25 0.9500 . ?
C17 H17A 0.9800 . ?
C17 H17B 0.9800 . ?
C17 H17C 0.9800 . ?
C40 H40A 0.9800 . ?
C40 H40B 0.9800 . ?
C40 H40C 0.9800 . ?
C36 H36A 0.9800 . ?
C36 H36B 0.9800 . ?
C36 H36C 0.9800 . ?
C34 H34A 0.9800 . ?
C34 H34B 0.9800 . ?
C34 H34C 0.9800 . ?
B5 H5 1.1200 . ?
B5 B6 1.776(7) . ?
B5 B4 1.805(6) . ?
B5 B10 1.799(7) . ?
B5 B9 1.811(6) . ?
B5 B1 1.853(7) . ?
C13 H13 0.9500 . ?
C53 H53A 0.9900 . ?
C53 H53B 0.9900 . ?
C53 C54 1.476(9) . ?
C47 C50 1.520(7) . ?
C47 C49 1.507(9) . ?
C47 C48 1.506(8) . ?
C8 H8 0.9500 . ?
C51 H51A 0.9900 . ?
C51 H51B 0.9900 . ?
C51 C52 1.501(8) . ?
B6 H6B 1.1200 . ?
B6 H6A 1.1200 . ?
B6 B10 1.759(7) . ?
B6 B7 1.770(7) . ?
B6 B1 1.941(7) . ?
B6 C1B 1.82(2) . ?
B4 H4 1.1200 . ?
B4 B9 1.768(7) . ?
B4 B3 1.764(7) . ?
B4 B1 1.961(7) . ?
B10 K1 3.246(5) 3_667 ?
B10 B7 1.765(8) . ?
B10 B9 1.767(6) . ?
B10 B8 1.811(7) . ?
B10 H10 1.12(4) . ?
B7 K1 3.214(5) 3_667 ?
B7 B8 1.794(7) . ?
B7 B2 2.075(10) . ?
B7 B2B 1.739(18) . ?
B7 C1B 1.51(2) . ?
B7 H7A 1.07(5) . ?
B9 H9A 1.1200 . ?
B9 B3 1.770(7) . ?
B9 B8 1.818(7) . ?
B3 H3A 1.1200 . ?
B3 H3B 1.1200 . ?
B3 B8 1.797(7) . ?
B3 B2 1.850(9) . ?
B3 B2B 2.26(2) . ?
C52 H52A 0.9800 . ?
C52 H52B 0.9800 . ?
C52 H52C 0.9800 . ?
C50 H50A 0.9800 . ?
C50 H50B 0.9800 . ?
C50 H50C 0.9800 . ?
C54 H54A 0.9800 . ?
C54 H54B 0.9800 . ?
C54 H54C 0.9800 . ?
B8 K1 3.436(5) 3_667 ?
B8 B2 1.896(9) . ?
B8 B2B 1.739(16) . ?
B8 H8A 1.19(5) . ?
C55 H55A 0.9900 . ?
C55 H55B 0.9900 . ?
C55 C56 1.445(11) . ?
B1 H1 1.06(4) . ?
C49 H49A 0.9800 . ?
C49 H49B 0.9800 . ?
C49 H49C 0.9800 . ?
C48 H48A 0.9800 . ?
C48 H48B 0.9800 . ?
C48 H48C 0.9800 . ?
C58 H58A 0.9800 . ?
C58 H58B 0.9800 . ?
C58 H58C 0.9800 . ?
C58 C57 1.441(10) . ?
C20 H20A 0.9800 . ?
C20 H20B 0.9800 . ?
C20 H20C 0.9800 . ?
C57 H57A 0.9900 . ?
C57 H57B 0.9900 . ?
C22 H22A 0.9800 . ?
C22 H22B 0.9800 . ?
C22 H22C 0.9800 . ?
C21 H21A 0.9800 . ?
C21 H21B 0.9800 . ?
C21 H21C 0.9800 . ?
B2 H2 1.1200 . ?
C56 H56A 0.9800 . ?
C56 H56B 0.9800 . ?
C56 H56C 0.9800 . ?
C32 H32A 0.9800 . ?
C32 H32B 0.9800 . ?
C32 H32C 0.9800 . ?
C31 H31A 0.9800 . ?
C31 H31B 0.9800 . ?
C31 H31C 0.9800 . ?
C30 H30A 0.9800 . ?
C30 H30B 0.9800 . ?
C30 H30C 0.9800 . ?
C68 H68A 0.9800 . ?
C68 H68B 0.9800 . ?
C68 H68C 0.9800 . ?
C69 H69A 0.9800 . ?
C69 H69B 0.9800 . ?
C69 H69C 0.9800 . ?
C67 H67A 0.9800 . ?
C67 H67B 0.9800 . ?
C67 H67C 0.9800 . ?
B2B H2B 1.1200 . ?
B2B C1B 1.57(2) . ?
C60 H60A 0.9800 . ?
C60 H60B 0.9800 . ?
C60 H60C 0.9800 . ?
C61 H61A 0.9800 . ?
C61 H61B 0.9800 . ?
C61 H61C 0.9800 . ?
C59 H59A 0.9800 . ?
C59 H59B 0.9800 . ?
C59 H59C 0.9800 . ?

loop_
_geom_torsion_atom_site_label_1
_geom_torsion_atom_site_label_2
_geom_torsion_atom_site_label_3
_geom_torsion_atom_site_label_4
_geom_torsion
_geom_torsion_site_symmetry_1
_geom_torsion_site_symmetry_2
_geom_torsion_site_symmetry_3
_geom_torsion_site_symmetry_4
_geom_torsion_publ_flag
K1 O2 C53 C54 -50.3(5) . . . . ?
K1 O2 C51 C52 64.9(5) . . . . ?
K1 O1 C55 C56 -42.6(7) . . . . ?
K1 O1 C57 C58 47.0(7) . . . . ?
K1 B10 B7 C1 -172.3(4) 3_667 . . . ?
K1 B10 B7 B6 -141.3(3) 3_667 . . . ?
K1 B10 B7 B8 88.1(2) 3_667 . . . ?
K1 B10 B7 B2 135.2(3) 3_667 . . . ?
K1 B10 B7 B2B 121.1(8) 3_667 . . . ?
K1 B10 B7 C1B -175.6(9) 3_667 . . . ?
K1 B10 B9 B5 175.6(4) 3_667 . . . ?
K1 B10 B9 B4 -154.7(3) 3_667 . . . ?
K1 B10 B9 B3 -89.4(4) 3_667 . . . ?
K1 B10 B9 B8 -55.6(3) 3_667 . . . ?
K1 B10 B8 B7 -76.1(2) 3_667 . . . ?
K1 B10 B8 B9 134.4(3) 3_667 . . . ?
K1 B10 B8 B3 166.9(3) 3_667 . . . ?
K1 B10 B8 B2 -130.7(4) 3_667 . . . ?
K1 B10 B8 B2B -108.6(10) 3_667 . . . ?
K1 B7 B8 B10 77.8(2) 3_667 . . . ?
K1 B7 B8 B9 105.2(3) 3_667 . . . ?
K1 B7 B8 B3 170.3(4) 3_667 . . . ?
K1 B7 B8 B2 -161.0(4) 3_667 . . . ?
K1 B7 B8 B2B -138.6(10) 3_667 . . . ?
K1 B7 B2B C2 126.2(7) 3_667 . . . ?
K1 B7 B2B B3 84.5(12) 3_667 . . . ?
K1 B7 B2B B8 51.9(10) 3_667 . . . ?
K1 B7 B2B C1B -163.5(10) 3_667 . . . ?
K1 B7 C1B Si1 -19(6) 3_667 . . . ?
K1 B7 C1B B6 -130(3) 3_667 . . . ?
K1 B7 C1B B2B 100(3) 3_667 . . . ?
K1 B8 B2 C2 -150.4(3) 3_667 . . . ?
K1 B8 B2 C1 -47.3(7) 3_667 . . . ?
K1 B8 B2 B7 -24.0(4) 3_667 . . . ?
K1 B8 B2 B3 -176.0(4) 3_667 . . . ?
K1 B8 B2B C2 -156.1(3) 3_667 . . . ?
K1 B8 B2B B7 -41.8(8) 3_667 . . . ?
K1 B8 B2B B3 -179.6(4) 3_667 . . . ?
K1 B8 B2B C1B -71.3(14) 3_667 . . . ?
Si2 N4 C37 C39 143.0(4) . . . . ?
Si2 N4 C37 C38 -93.4(5) . . . . ?
Si2 N4 C37 C40 24.5(5) . . . . ?
Si2 N4 C4 N3 -4.2(3) . . . . ?
Si2 N4 C4 C41 175.6(4) . . . . ?
Si2 N3 C4 N4 4.2(3) . . . . ?
Si2 N3 C4 C41 -175.6(4) . . . . ?
Si2 N3 C33 C35 131.4(4) . . . . ?
Si2 N3 C33 C36 14.1(6) . . . . ?
Si2 N3 C33 C34 -105.1(4) . . . . ?
Si2 C2 B4 B5 -131.6(4) . . . . ?
Si2 C2 B4 B9 164.1(3) . . . . ?
Si2 C2 B4 B3 131.3(4) . . . . ?
Si2 C2 B4 B1 -105.5(4) . . . . ?
Si2 C2 B3 B4 -133.8(4) . . . . ?
Si2 C2 B3 B9 -166.3(3) . . . . ?
Si2 C2 B3 B8 127.6(4) . . . . ?
Si2 C2 B3 B2 97.5(5) . . . . ?
Si2 C2 B3 B2B 96.9(6) . . . . ?
Si2 C2 B1 C1 -98.2(4) . . . . ?
Si2 C2 B1 B5 160.2(3) . . . . ?
Si2 C2 B1 B6 -142.4(4) . . . . ?
Si2 C2 B1 B4 135.2(3) . . . . ?
Si2 C2 B2 C1 98.5(5) . . . . ?
Si2 C2 B2 B7 146.4(4) . . . . ?
Si2 C2 B2 B3 -131.5(3) . . . . ?
Si2 C2 B2 B8 -158.1(3) . . . . ?
Si1 N2 C3 N1 5.1(3) . . . . ?
Si1 N2 C3 C23 -170.6(4) . . . . ?
Si1 N2 C19 C20 -147.7(5) . . . . ?
Si1 N2 C19 C22 86.6(5) . . . . ?
Si1 N2 C19 C21 -29.5(6) . . . . ?
Si1 N2 C19 C60 135.8(11) . . . . ?
Si1 N2 C19 C61 -105.3(9) . . . . ?
Si1 N2 C19 C59 10.1(11) . . . . ?
Si1 N1 C15 C18 100.2(4) . . . . ?
Si1 N1 C15 C16 -17.9(6) . . . . ?
Si1 N1 C15 C17 -136.7(4) . . . . ?
Si1 N1 C3 N2 -5.1(3) . . . . ?
Si1 N1 C3 C23 170.5(4) . . . . ?
Si1 C1 B6 B5 131.8(9) . . . . ?
Si1 C1 B6 B10 -162.1(9) . . . . ?
Si1 C1 B6 B7 -126.8(12) . . . . ?
Si1 C1 B6 B1 102.7(12) . . . . ?
Si1 C1 B7 B6 134.1(8) . . . . ?
Si1 C1 B7 B10 168.0(6) . . . . ?
Si1 C1 B7 B8 -128.8(6) . . . . ?
Si1 C1 B7 B2 -102.8(9) . . . . ?
Si1 C1 B1 C2 93.6(5) . . . . ?
Si1 C1 B1 B5 -160.6(5) . . . . ?
Si1 C1 B1 B6 -134.8(7) . . . . ?
Si1 C1 B1 B4 144.2(4) . . . . ?
Si1 C1 B2 C2 -98.6(6) . . . . ?
Si1 C1 B2 B7 129.5(9) . . . . ?
Si1 C1 B2 B3 -150.3(8) . . . . ?
Si1 C1 B2 B8 153.5(7) . . . . ?
Al1 Si2 N4 C37 53.5(4) . . . . ?
Al1 Si2 N4 C4 -112.4(2) . . . . ?
Al1 Si2 N3 C4 111.8(2) . . . . ?
Al1 Si2 N3 C33 -68.6(4) . . . . ?
Al1 Si2 C2 B4 128.6(4) . . . . ?
Al1 Si2 C2 B3 -127.9(4) . . . . ?
Al1 Si2 C2 B1 38.6(3) . . . . ?
Al1 Si2 C2 B2 -49.8(3) . . . . ?
Al1 Si2 C2 B2B -52.5(4) . . . . ?
Al1 Si1 N2 C3 109.8(2) . . . . ?
Al1 Si1 N2 C19 -54.4(5) . . . . ?
Al1 Si1 N1 C15 78.2(4) . . . . ?
Al1 Si1 N1 C3 -107.8(2) . . . . ?
Al1 Si1 C1 B6 -117.8(10) . . . . ?
Al1 Si1 C1 B7 141.2(6) . . . . ?
Al1 Si1 C1 B1 -31.5(6) . . . . ?
Al1 Si1 C1 B2 53.0(6) . . . . ?
Al1 Si1 C1B B6 -100.0(12) . . . . ?
Al1 Si1 C1B B7 162(3) . . . . ?
Al1 Si1 C1B B2B 54.8(14) . . . . ?
Al1 C6 C5 C10 42.5(4) . . . . ?
Al1 C6 C5 C14 -135.3(4) . . . . ?
Al1 C6 C7 C8 -45.4(4) . . . . ?
Al1 C9 C10 C5 -43.6(4) . . . . ?
Al1 C9 C10 C11 136.0(4) . . . . ?
Al1 C9 C8 C7 45.4(4) . . . . ?
N4 Si2 N3 C4 -3.1(2) . . . . ?
N4 Si2 N3 C33 176.5(4) . . . . ?
N4 Si2 C2 B4 -91.9(4) . . . . ?
N4 Si2 C2 B3 11.6(5) . . . . ?
N4 Si2 C2 B1 178.1(3) . . . . ?
N4 Si2 C2 B2 89.7(3) . . . . ?
N4 Si2 C2 B2B 87.0(4) . . . . ?
N4 C4 C41 C42 -83.0(6) . . . . ?
N4 C4 C41 C46 96.3(5) . . . . ?
N3 Si2 N4 C37 169.0(4) . . . . ?
N3 Si2 N4 C4 3.1(2) . . . . ?
N3 Si2 C2 B4 -11.1(5) . . . . ?
N3 Si2 C2 B3 92.4(5) . . . . ?
N3 Si2 C2 B1 -101.2(3) . . . . ?
N3 Si2 C2 B2 170.4(3) . . . . ?
N3 Si2 C2 B2B 167.8(4) . . . . ?
N3 C4 C41 C42 96.8(6) . . . . ?
N3 C4 C41 C46 -83.8(6) . . . . ?
N2 Si1 N1 C15 -170.2(5) . . . . ?
N2 Si1 N1 C3 3.8(2) . . . . ?
N2 Si1 C1 B6 102.0(12) . . . . ?
N2 Si1 C1 B7 1.0(9) . . . . ?
N2 Si1 C1 B1 -171.7(4) . . . . ?
N2 Si1 C1 B2 -87.2(5) . . . . ?
N2 Si1 C1B B6 126.9(11) . . . . ?
N2 Si1 C1B B7 29(3) . . . . ?
N2 Si1 C1B B2B -78.3(14) . . . . ?
N2 C3 C23 C28 -89.6(6) . . . . ?
N2 C3 C23 C24 90.4(6) . . . . ?
N1 Si1 N2 C3 -3.7(2) . . . . ?
N1 Si1 N2 C19 -167.9(5) . . . . ?
N1 Si1 C1 B6 19.0(13) . . . . ?
N1 Si1 C1 B7 -82.0(9) . . . . ?
N1 Si1 C1 B1 105.3(4) . . . . ?
N1 Si1 C1 B2 -170.2(4) . . . . ?
N1 Si1 C1B B6 48.9(15) . . . . ?
N1 Si1 C1B B7 -49(3) . . . . ?
N1 Si1 C1B B2B -156.3(12) . . . . ?
N1 C3 C23 C28 95.6(6) . . . . ?
N1 C3 C23 C24 -84.4(6) . . . . ?
C37 N4 C4 N3 -171.4(4) . . . . ?
C37 N4 C4 C41 8.5(7) . . . . ?
C2 Si2 N4 C37 -80.6(4) . . . . ?
C2 Si2 N4 C4 113.5(3) . . . . ?
C2 Si2 N3 C4 -114.1(3) . . . . ?
C2 Si2 N3 C33 65.5(4) . . . . ?
C2 B4 B9 B5 99.4(3) . . . . ?
C2 B4 B9 B10 69.7(4) . . . . ?
C2 B4 B9 B3 -31.7(3) . . . . ?
C2 B4 B9 B8 4.3(4) . . . . ?
C2 B4 B3 B9 143.8(3) . . . . ?
C2 B4 B3 B8 107.0(4) . . . . ?
C2 B4 B3 B2 42.7(4) . . . . ?
C2 B4 B3 B2B 54.0(6) . . . . ?
C2 B3 B8 K1 137.5(11) . . . 3_667 ?
C2 B3 B8 B10 65.7(5) . . . . ?
C2 B3 B8 B7 2.0(6) . . . . ?
C2 B3 B8 B9 98.1(4) . . . . ?
C2 B3 B8 B2 -29.0(4) . . . . ?
C2 B3 B8 B2B -40.7(7) . . . . ?
C2 B3 B2 C1 72.7(7) . . . . ?
C2 B3 B2 B7 126.0(5) . . . . ?
C2 B3 B2 B8 149.1(4) . . . . ?
C2 B2B C1B Si1 -87.9(12) . . . . ?
C2 B2B C1B B6 69.4(10) . . . . ?
C2 B2B C1B B7 117.0(9) . . . . ?
C15 N1 C3 N2 169.6(4) . . . . ?
C15 N1 C3 C23 -14.8(7) . . . . ?
C3 N2 C19 C20 53.1(7) . . . . ?
C3 N2 C19 C22 -72.6(6) . . . . ?
C3 N2 C19 C21 171.3(5) . . . . ?
C3 N2 C19 C60 -23.4(12) . . . . ?
C3 N2 C19 C61 95.5(10) . . . . ?
C3 N2 C19 C59 -149.1(10) . . . . ?
C3 N1 C15 C18 -71.8(5) . . . . ?
C3 N1 C15 C16 170.0(4) . . . . ?
C3 N1 C15 C17 51.2(6) . . . . ?
C3 C23 C24 C25 -179.1(4) . . . . ?
C42 C41 C46 C45 2.3(7) . . . . ?
C4 N4 C37 C39 -55.8(6) . . . . ?
C4 N4 C37 C38 67.9(5) . . . . ?
C4 N4 C37 C40 -174.3(4) . . . . ?
C4 N3 C33 C35 -49.1(6) . . . . ?
C4 N3 C33 C36 -166.5(4) . . . . ?
C4 N3 C33 C34 74.4(6) . . . . ?
C4 C41 C46 C45 -177.1(4) . . . . ?
C6 C5 C10 C9 1.0(5) . . . . ?
C6 C5 C10 C11 -178.6(4) . . . . ?
C6 C5 C14 C13 177.3(4) . . . . ?
C6 C7 C8 C9 -0.2(6) . . . . ?
C41 C42 C43 C44 0.1(7) . . . . ?
C33 N3 C4 N4 -175.4(4) . . . . ?
C33 N3 C4 C41 4.7(7) . . . . ?
C44 C45 C46 C41 -0.2(8) . . . . ?
C5 C6 C7 C8 52.7(5) . . . . ?
C5 C10 C11 C12 1.4(7) . . . . ?
C5 C14 C13 C12 0.5(7) . . . . ?
C1 Si1 N2 C3 -113.3(4) . . . . ?
C1 Si1 N2 C19 82.5(6) . . . . ?
C1 Si1 N1 C15 -53.9(6) . . . . ?
C1 Si1 N1 C3 120.1(5) . . . . ?
C1 B6 B10 K1 79.3(6) . . . 3_667 ?
C1 B6 B10 B5 -105.8(6) . . . . ?
C1 B6 B10 B7 35.4(5) . . . . ?
C1 B6 B10 B9 -71.4(6) . . . . ?
C1 B6 B10 B8 -7.4(6) . . . . ?
C1 B6 B7 K1 173.9(4) . . . 3_667 ?
C1 B6 B7 B10 -141.0(5) . . . . ?
C1 B6 B7 B8 -97.6(5) . . . . ?
C1 B6 B7 B2 -41.2(4) . . . . ?
C1 B7 B8 K1 -175.0(6) . . . 3_667 ?
C1 B7 B8 B10 -97.3(6) . . . . ?
C1 B7 B8 B9 -69.8(6) . . . . ?
C1 B7 B8 B3 -4.7(7) . . . . ?
C1 B7 B8 B2 23.9(5) . . . . ?
C28 C23 C24 C25 0.9(7) . . . . ?
C9 C10 C11 C12 -178.1(4) . . . . ?
C10 C5 C14 C13 -0.4(7) . . . . ?
C10 C9 C8 C7 -51.3(5) . . . . ?
C10 C11 C12 C13 -1.3(7) . . . . ?
C23 C28 C27 C26 -0.8(7) . . . . ?
C23 C24 C25 C26 -1.2(7) . . . . ?
C29 C26 C27 C28 -176.6(4) . . . . ?
C29 C26 C25 C24 177.7(4) . . . . ?
C43 C42 C41 C4 177.1(4) . . . . ?
C43 C42 C41 C46 -2.3(7) . . . . ?
C43 C44 C45 C46 -1.9(7) . . . . ?
C43 C44 C47 C50 117.3(5) . . . . ?
C43 C44 C47 C49 -122.7(6) . . . . ?
C43 C44 C47 C48 -1.7(8) . . . . ?
C27 C26 C29 C32 113.8(7) . . . . ?
C27 C26 C29 C31 -2.7(8) . . . . ?
C27 C26 C29 C30 -127.1(8) . . . . ?
C27 C26 C29 C68 60.0(8) . . . . ?
C27 C26 C29 C69 -177.8(8) . . . . ?
C27 C26 C29 C67 -59.3(7) . . . . ?
C27 C26 C25 C24 0.5(7) . . . . ?
C27 C28 C23 C3 -179.9(4) . . . . ?
C27 C28 C23 C24 0.1(7) . . . . ?
C45 C44 C43 C42 1.9(7) . . . . ?
C45 C44 C47 C50 -61.8(7) . . . . ?
C45 C44 C47 C49 58.2(6) . . . . ?
C45 C44 C47 C48 179.2(5) . . . . ?
C19 N2 C3 N1 171.3(4) . . . . ?
C19 N2 C3 C23 -4.4(7) . . . . ?
C14 C5 C10 C9 179.0(4) . . . . ?
C14 C5 C10 C11 -0.6(6) . . . . ?
C11 C12 C13 C14 0.3(8) . . . . ?
C7 C6 C5 C10 -52.3(5) . . . . ?
C7 C6 C5 C14 129.9(5) . . . . ?
C25 C26 C29 C32 -63.3(7) . . . . ?
C25 C26 C29 C31 -179.8(7) . . . . ?
C25 C26 C29 C30 55.8(9) . . . . ?
C25 C26 C29 C68 -117.1(7) . . . . ?
C25 C26 C29 C69 5.1(9) . . . . ?
C25 C26 C29 C67 123.6(6) . . . . ?
C25 C26 C27 C28 0.5(7) . . . . ?
B5 B6 B10 K1 -174.9(3) . . . 3_667 ?
B5 B6 B10 B7 141.2(4) . . . . ?
B5 B6 B10 B9 34.4(3) . . . . ?
B5 B6 B10 B8 98.4(3) . . . . ?
B5 B6 B7 K1 -81.0(4) . . . 3_667 ?
B5 B6 B7 C1 105.1(5) . . . . ?
B5 B6 B7 B10 -35.9(3) . . . . ?
B5 B6 B7 B8 7.5(5) . . . . ?
B5 B6 B7 B2 63.9(4) . . . . ?
B5 B6 B7 B2B 68.9(7) . . . . ?
B5 B6 B7 C1B 111.4(9) . . . . ?
B5 B6 C1B Si1 114.2(11) . . . . ?
B5 B6 C1B B7 -93.0(8) . . . . ?
B5 B6 C1B B2B -42.7(14) . . . . ?
B5 B4 B9 B10 -29.6(4) . . . . ?
B5 B4 B9 B3 -131.1(4) . . . . ?
B5 B4 B9 B8 -95.1(3) . . . . ?
B5 B4 B3 C2 -100.9(3) . . . . ?
B5 B4 B3 B9 42.9(3) . . . . ?
B5 B4 B3 B8 6.1(5) . . . . ?
B5 B4 B3 B2 -58.1(4) . . . . ?
B5 B4 B3 B2B -46.9(6) . . . . ?
B5 B10 B7 K1 176.4(3) . . . 3_667 ?
B5 B10 B7 C1 4.1(5) . . . . ?
B5 B10 B7 B6 35.1(3) . . . . ?
B5 B10 B7 B8 -95.5(3) . . . . ?
B5 B10 B7 B2 -48.4(4) . . . . ?
B5 B10 B7 B2B -62.5(8) . . . . ?
B5 B10 B7 C1B 0.8(9) . . . . ?
B5 B10 B9 B4 29.7(4) . . . . ?
B5 B10 B9 B3 94.9(4) . . . . ?
B5 B10 B9 B8 128.8(3) . . . . ?
B5 B10 B8 K1 -179.1(3) . . . 3_667 ?
B5 B10 B8 B7 104.8(4) . . . . ?
B5 B10 B8 B9 -44.7(3) . . . . ?
B5 B10 B8 B3 -12.1(4) . . . . ?
B5 B10 B8 B2 50.2(5) . . . . ?
B5 B10 B8 B2B 72.3(10) . . . . ?
B5 B9 B3 C2 -11.3(5) . . . . ?
B5 B9 B3 B4 -42.7(3) . . . . ?
B5 B9 B3 B8 97.4(3) . . . . ?
B5 B9 B3 B2 50.4(5) . . . . ?
B5 B9 B3 B2B 66.9(6) . . . . ?
B5 B9 B8 K1 89.7(3) . . . 3_667 ?
B5 B9 B8 B10 44.1(3) . . . . ?
B5 B9 B8 B7 16.5(4) . . . . ?
B5 B9 B8 B3 -99.0(3) . . . . ?
B5 B9 B8 B2 -54.3(4) . . . . ?
B5 B9 B8 B2B -49.0(8) . . . . ?
C53 O2 C51 C52 -163.0(4) . . . . ?
C47 C44 C43 C42 -177.2(5) . . . . ?
C47 C44 C45 C46 177.3(5) . . . . ?
C8 C9 C10 C5 50.4(5) . . . . ?
C8 C9 C10 C11 -130.0(5) . . . . ?
C51 O2 C53 C54 173.4(4) . . . . ?
B6 C1 B7 B10 33.9(4) . . . . ?
B6 C1 B7 B8 97.1(4) . . . . ?
B6 C1 B7 B2 123.1(5) . . . . ?
B6 C1 B1 C2 -131.5(4) . . . . ?
B6 C1 B1 B5 -25.8(4) . . . . ?
B6 C1 B1 B4 -81.0(6) . . . . ?
B6 C1 B2 C2 74.7(7) . . . . ?
B6 C1 B2 B7 -57.2(5) . . . . ?
B6 C1 B2 B3 22.9(10) . . . . ?
B6 C1 B2 B8 -33.2(8) . . . . ?
B6 B5 B4 C2 -8.8(5) . . . . ?
B6 B5 B4 B9 93.7(4) . . . . ?
B6 B5 B4 B3 51.1(5) . . . . ?
B6 B5 B4 B1 -33.2(4) . . . . ?
B6 B5 B10 B7 -35.3(3) . . . . ?
B6 B5 B10 B9 -143.0(4) . . . . ?
B6 B5 B10 B8 -98.3(4) . . . . ?
B6 B5 B9 B4 -115.7(4) . . . . ?
B6 B5 B9 B10 32.9(3) . . . . ?
B6 B5 B9 B3 -73.5(4) . . . . ?
B6 B5 B9 B8 -11.4(4) . . . . ?
B6 B5 B1 C2 125.0(4) . . . . ?
B6 B5 B1 C1 23.2(4) . . . . ?
B6 B5 B1 B4 148.7(3) . . . . ?
B6 B10 B7 K1 141.3(3) . . . 3_667 ?
B6 B10 B7 C1 -31.0(4) . . . . ?
B6 B10 B7 B8 -130.6(4) . . . . ?
B6 B10 B7 B2 -83.5(4) . . . . ?
B6 B10 B7 B2B -97.6(8) . . . . ?
B6 B10 B7 C1B -34.4(9) . . . . ?
B6 B10 B9 B5 -33.9(3) . . . . ?
B6 B10 B9 B4 -4.2(5) . . . . ?
B6 B10 B9 B3 61.0(5) . . . . ?
B6 B10 B9 B8 94.9(4) . . . . ?
B6 B10 B8 K1 119.0(3) . . . 3_667 ?
B6 B10 B8 B7 42.8(3) . . . . ?
B6 B10 B8 B9 -106.7(3) . . . . ?
B6 B10 B8 B3 -74.1(4) . . . . ?
B6 B10 B8 B2 -11.8(5) . . . . ?
B6 B10 B8 B2B 10.4(10) . . . . ?
B6 B7 B8 K1 -120.4(3) . . . 3_667 ?
B6 B7 B8 B10 -42.6(3) . . . . ?
B6 B7 B8 B9 -15.1(5) . . . . ?
B6 B7 B8 B3 50.0(5) . . . . ?
B6 B7 B8 B2 78.6(5) . . . . ?
B6 B7 B8 B2B 101.0(11) . . . . ?
B6 B7 B2B C2 -22.8(8) . . . . ?
B6 B7 B2B B3 -64.5(8) . . . . ?
B6 B7 B2B B8 -97.1(6) . . . . ?
B6 B7 B2B C1B 47.5(9) . . . . ?
B6 B7 C1B Si1 111(3) . . . . ?
B6 B7 C1B B2B -129.9(10) . . . . ?
B4 C2 B3 B9 -32.6(3) . . . . ?
B4 C2 B3 B8 -98.7(4) . . . . ?
B4 C2 B3 B2 -128.8(4) . . . . ?
B4 C2 B3 B2B -129.3(5) . . . . ?
B4 C2 B1 C1 126.6(4) . . . . ?
B4 C2 B1 B5 25.0(3) . . . . ?
B4 C2 B1 B6 82.4(5) . . . . ?
B4 C2 B2 C1 -80.3(5) . . . . ?
B4 C2 B2 B7 -32.5(6) . . . . ?
B4 C2 B2 B3 49.6(3) . . . . ?
B4 C2 B2 B8 23.0(5) . . . . ?
B4 B5 B6 C1 4.1(7) . . . . ?
B4 B5 B6 B10 -96.6(4) . . . . ?
B4 B5 B6 B7 -61.2(5) . . . . ?
B4 B5 B6 B1 33.3(3) . . . . ?
B4 B5 B6 C1B -6.8(9) . . . . ?
B4 B5 B10 B6 114.7(4) . . . . ?
B4 B5 B10 B7 79.4(4) . . . . ?
B4 B5 B10 B9 -28.3(3) . . . . ?
B4 B5 B10 B8 16.4(4) . . . . ?
B4 B5 B9 B10 148.6(4) . . . . ?
B4 B5 B9 B3 42.3(3) . . . . ?
B4 B5 B9 B8 104.3(4) . . . . ?
B4 B5 B1 C2 -23.7(3) . . . . ?
B4 B5 B1 C1 -125.5(4) . . . . ?
B4 B5 B1 B6 -148.7(3) . . . . ?
B4 B9 B3 C2 31.4(3) . . . . ?
B4 B9 B3 B8 140.1(3) . . . . ?
B4 B9 B3 B2 93.1(5) . . . . ?
B4 B9 B3 B2B 109.6(6) . . . . ?
B4 B9 B8 K1 152.8(2) . . . 3_667 ?
B4 B9 B8 B10 107.2(3) . . . . ?
B4 B9 B8 B7 79.6(4) . . . . ?
B4 B9 B8 B3 -35.9(3) . . . . ?
B4 B9 B8 B2 8.8(4) . . . . ?
B4 B9 B8 B2B 14.1(8) . . . . ?
B4 B3 B8 K1 75.7(13) . . . 3_667 ?
B4 B3 B8 B10 3.9(5) . . . . ?
B4 B3 B8 B7 -59.8(6) . . . . ?
B4 B3 B8 B9 36.3(3) . . . . ?
B4 B3 B8 B2 -90.8(4) . . . . ?
B4 B3 B8 B2B -102.5(7) . . . . ?
B4 B3 B2 C2 -41.5(3) . . . . ?
B4 B3 B2 C1 31.2(8) . . . . ?
B4 B3 B2 B7 84.5(5) . . . . ?
B4 B3 B2 B8 107.6(4) . . . . ?
B10 B5 B6 C1 100.6(6) . . . . ?
B10 B5 B6 B7 35.4(3) . . . . ?
B10 B5 B6 B1 129.9(3) . . . . ?
B10 B5 B6 C1B 89.8(8) . . . . ?
B10 B5 B4 C2 -74.1(4) . . . . ?
B10 B5 B4 B9 28.3(3) . . . . ?
B10 B5 B4 B3 -14.2(5) . . . . ?
B10 B5 B4 B1 -98.6(4) . . . . ?
B10 B5 B9 B4 -148.6(4) . . . . ?
B10 B5 B9 B3 -106.4(4) . . . . ?
B10 B5 B9 B8 -44.3(3) . . . . ?
B10 B5 B1 C2 81.8(4) . . . . ?
B10 B5 B1 C1 -20.0(5) . . . . ?
B10 B5 B1 B6 -43.1(3) . . . . ?
B10 B5 B1 B4 105.6(3) . . . . ?
B10 B6 B7 K1 -45.1(3) . . . 3_667 ?
B10 B6 B7 C1 141.0(5) . . . . ?
B10 B6 B7 B8 43.4(3) . . . . ?
B10 B6 B7 B2 99.8(3) . . . . ?
B10 B6 B7 B2B 104.8(7) . . . . ?
B10 B6 B7 C1B 147.2(9) . . . . ?
B10 B6 C1B Si1 178.4(11) . . . . ?
B10 B6 C1B B7 -28.8(7) . . . . ?
B10 B6 C1B B2B 21.5(13) . . . . ?
B10 B7 B8 K1 -77.8(2) . . . 3_667 ?
B10 B7 B8 B9 27.5(3) . . . . ?
B10 B7 B8 B3 92.6(4) . . . . ?
B10 B7 B8 B2 121.2(4) . . . . ?
B10 B7 B8 B2B 143.6(11) . . . . ?
B10 B7 B2B C2 40.5(8) . . . . ?
B10 B7 B2B B3 -1.2(11) . . . . ?
B10 B7 B2B B8 -33.8(8) . . . . ?
B10 B7 B2B C1B 110.8(10) . . . . ?
B10 B7 C1B Si1 143(3) . . . . ?
B10 B7 C1B B6 32.0(7) . . . . ?
B10 B7 C1B B2B -97.9(10) . . . . ?
B10 B9 B3 C2 -74.6(4) . . . . ?
B10 B9 B3 B4 -106.0(4) . . . . ?
B10 B9 B3 B8 34.1(3) . . . . ?
B10 B9 B3 B2 -12.9(5) . . . . ?
B10 B9 B3 B2B 3.6(7) . . . . ?
B10 B9 B8 K1 45.6(2) . . . 3_667 ?
B10 B9 B8 B7 -27.6(3) . . . . ?
B10 B9 B8 B3 -143.1(4) . . . . ?
B10 B9 B8 B2 -98.4(3) . . . . ?
B10 B9 B8 B2B -93.1(7) . . . . ?
B10 B8 B2 C2 -77.9(4) . . . . ?
B10 B8 B2 C1 25.1(6) . . . . ?
B10 B8 B2 B7 48.5(3) . . . . ?
B10 B8 B2 B3 -103.5(4) . . . . ?
B10 B8 B2B C2 -82.0(5) . . . . ?
B10 B8 B2B B7 32.3(9) . . . . ?
B10 B8 B2B B3 -105.4(5) . . . . ?
B10 B8 B2B C1B 2.9(15) . . . . ?
B7 C1 B6 B5 -101.4(5) . . . . ?
B7 C1 B6 B10 -35.4(4) . . . . ?
B7 C1 B6 B1 -130.5(4) . . . . ?
B7 C1 B1 C2 -80.2(7) . . . . ?
B7 C1 B1 B5 25.5(7) . . . . ?
B7 C1 B1 B6 51.3(5) . . . . ?
B7 C1 B1 B4 -29.6(9) . . . . ?
B7 C1 B2 C2 131.9(5) . . . . ?
B7 C1 B2 B3 80.2(7) . . . . ?
B7 C1 B2 B8 24.0(5) . . . . ?
B7 B6 B10 K1 43.9(3) . . . 3_667 ?
B7 B6 B10 B5 -141.2(4) . . . . ?
B7 B6 B10 B9 -106.9(4) . . . . ?
B7 B6 B10 B8 -42.8(3) . . . . ?
B7 B6 C1B Si1 -152.8(17) . . . . ?
B7 B6 C1B B2B 50.3(11) . . . . ?
B7 B10 B9 B5 -99.9(4) . . . . ?
B7 B10 B9 B4 -70.2(5) . . . . ?
B7 B10 B9 B3 -4.9(5) . . . . ?
B7 B10 B9 B8 28.9(3) . . . . ?
B7 B10 B8 K1 76.1(2) . . . 3_667 ?
B7 B10 B8 B9 -149.5(4) . . . . ?
B7 B10 B8 B3 -116.9(4) . . . . ?
B7 B10 B8 B2 -54.6(4) . . . . ?
B7 B10 B8 B2B -32.5(10) . . . . ?
B7 B8 B2 C2 -126.4(4) . . . . ?
B7 B8 B2 C1 -23.3(5) . . . . ?
B7 B8 B2 B3 -152.0(4) . . . . ?
B7 B8 B2B C2 -114.3(7) . . . . ?
B7 B8 B2B B3 -137.8(7) . . . . ?
B7 B8 B2B C1B -29.5(9) . . . . ?
B7 B2B C1B Si1 155.0(17) . . . . ?
B7 B2B C1B B6 -47.6(10) . . . . ?
B9 B5 B6 C1 67.9(6) . . . . ?
B9 B5 B6 B10 -32.8(3) . . . . ?
B9 B5 B6 B7 2.6(5) . . . . ?
B9 B5 B6 B1 97.1(3) . . . . ?
B9 B5 B6 C1B 57.0(8) . . . . ?
B9 B5 B4 C2 -102.5(4) . . . . ?
B9 B5 B4 B3 -42.6(3) . . . . ?
B9 B5 B4 B1 -126.9(4) . . . . ?
B9 B5 B10 B6 143.0(4) . . . . ?
B9 B5 B10 B7 107.7(4) . . . . ?
B9 B5 B10 B8 44.7(3) . . . . ?
B9 B5 B1 C2 21.0(4) . . . . ?
B9 B5 B1 C1 -80.8(4) . . . . ?
B9 B5 B1 B6 -104.0(3) . . . . ?
B9 B5 B1 B4 44.7(3) . . . . ?
B9 B4 B3 C2 -143.8(3) . . . . ?
B9 B4 B3 B8 -36.8(3) . . . . ?
B9 B4 B3 B2 -101.1(4) . . . . ?
B9 B4 B3 B2B -89.8(6) . . . . ?
B9 B10 B7 K1 -117.3(3) . . . 3_667 ?
B9 B10 B7 C1 70.4(5) . . . . ?
B9 B10 B7 B6 101.4(4) . . . . ?
B9 B10 B7 B8 -29.2(3) . . . . ?
B9 B10 B7 B2 17.9(4) . . . . ?
B9 B10 B7 B2B 3.8(9) . . . . ?
B9 B10 B7 C1B 67.0(9) . . . . ?
B9 B10 B8 K1 -134.4(3) . . . 3_667 ?
B9 B10 B8 B7 149.5(4) . . . . ?
B9 B10 B8 B3 32.6(3) . . . . ?
B9 B10 B8 B2 94.9(4) . . . . ?
B9 B10 B8 B2B 117.0(10) . . . . ?
B9 B3 B8 K1 39.4(13) . . . 3_667 ?
B9 B3 B8 B10 -32.4(3) . . . . ?
B9 B3 B8 B7 -96.1(4) . . . . ?
B9 B3 B8 B2 -127.1(4) . . . . ?
B9 B3 B8 B2B -138.8(7) . . . . ?
B9 B3 B2 C2 -102.9(4) . . . . ?
B9 B3 B2 C1 -30.1(8) . . . . ?
B9 B3 B2 B7 23.1(6) . . . . ?
B9 B3 B2 B8 46.3(4) . . . . ?
B9 B8 B2 C2 -18.3(4) . . . . ?
B9 B8 B2 C1 84.8(5) . . . . ?
B9 B8 B2 B7 108.1(4) . . . . ?
B9 B8 B2 B3 -43.9(3) . . . . ?
B9 B8 B2B C2 -18.2(7) . . . . ?
B9 B8 B2B B7 96.1(8) . . . . ?
B9 B8 B2B B3 -41.7(5) . . . . ?
B9 B8 B2B C1B 66.6(15) . . . . ?
B3 C2 B4 B5 97.0(4) . . . . ?
B3 C2 B4 B9 32.7(3) . . . . ?
B3 C2 B4 B1 123.1(3) . . . . ?
B3 C2 B1 C1 71.6(5) . . . . ?
B3 C2 B1 B5 -30.0(5) . . . . ?
B3 C2 B1 B6 27.4(6) . . . . ?
B3 C2 B1 B4 -55.0(4) . . . . ?
B3 C2 B2 C1 -130.0(5) . . . . ?
B3 C2 B2 B7 -82.1(5) . . . . ?
B3 C2 B2 B8 -26.6(3) . . . . ?
B3 B4 B9 B5 131.1(4) . . . . ?
B3 B4 B9 B10 101.4(4) . . . . ?
B3 B4 B9 B8 36.0(3) . . . . ?
B3 B9 B8 K1 -171.3(3) . . . 3_667 ?
B3 B9 B8 B10 143.1(4) . . . . ?
B3 B9 B8 B7 115.5(4) . . . . ?
B3 B9 B8 B2 44.7(3) . . . . ?
B3 B9 B8 B2B 50.0(7) . . . . ?
B3 B8 B2 C2 25.6(3) . . . . ?
B3 B8 B2 C1 128.6(6) . . . . ?
B3 B8 B2 B7 152.0(4) . . . . ?
B3 B8 B2B C2 23.5(3) . . . . ?
B3 B8 B2B B7 137.8(7) . . . . ?
B3 B8 B2B C1B 108.3(13) . . . . ?
B3 B2B C1B Si1 -117.3(13) . . . . ?
B3 B2B C1B B6 40.1(15) . . . . ?
B3 B2B C1B B7 87.7(10) . . . . ?
B8 B10 B7 K1 -88.1(2) . . . 3_667 ?
B8 B10 B7 C1 99.6(4) . . . . ?
B8 B10 B7 B6 130.6(4) . . . . ?
B8 B10 B7 B2 47.1(3) . . . . ?
B8 B10 B7 B2B 33.0(8) . . . . ?
B8 B10 B7 C1B 96.2(9) . . . . ?
B8 B10 B9 B5 -128.8(3) . . . . ?
B8 B10 B9 B4 -99.1(4) . . . . ?
B8 B10 B9 B3 -33.9(3) . . . . ?
B8 B7 B2B C2 74.3(7) . . . . ?
B8 B7 B2B B3 32.6(4) . . . . ?
B8 B7 B2B C1B 144.6(11) . . . . ?
B8 B7 C1B Si1 -150(3) . . . . ?
B8 B7 C1B B6 98.4(5) . . . . ?
B8 B7 C1B B2B -31.5(10) . . . . ?
B8 B9 B3 C2 -108.7(4) . . . . ?
B8 B9 B3 B4 -140.1(3) . . . . ?
B8 B9 B3 B2 -47.0(4) . . . . ?
B8 B9 B3 B2B -30.5(6) . . . . ?
B8 B3 B2 C2 -149.1(4) . . . . ?
B8 B3 B2 C1 -76.4(7) . . . . ?
B8 B3 B2 B7 -23.1(4) . . . . ?
B8 B2B C1B Si1 -172.4(15) . . . . ?
B8 B2B C1B B6 -15.1(17) . . . . ?
B8 B2B C1B B7 32.6(10) . . . . ?
C55 O1 C57 C58 -173.9(6) . . . . ?
B1 C2 B4 B5 -26.1(3) . . . . ?
B1 C2 B4 B9 -90.4(3) . . . . ?
B1 C2 B4 B3 -123.1(3) . . . . ?
B1 C2 B3 B4 59.7(4) . . . . ?
B1 C2 B3 B9 27.1(5) . . . . ?
B1 C2 B3 B8 -39.0(5) . . . . ?
B1 C2 B3 B2 -69.1(4) . . . . ?
B1 C2 B3 B2B -69.6(5) . . . . ?
B1 C2 B2 C1 -11.8(5) . . . . ?
B1 C2 B2 B7 36.0(5) . . . . ?
B1 C2 B2 B3 118.1(4) . . . . ?
B1 C2 B2 B8 91.5(4) . . . . ?
B1 C1 B6 B5 29.1(5) . . . . ?
B1 C1 B6 B10 95.1(4) . . . . ?
B1 C1 B6 B7 130.5(4) . . . . ?
B1 C1 B7 B6 -53.5(6) . . . . ?
B1 C1 B7 B10 -19.6(7) . . . . ?
B1 C1 B7 B8 43.6(8) . . . . ?
B1 C1 B7 B2 69.6(6) . . . . ?
B1 C1 B2 C2 11.0(4) . . . . ?
B1 C1 B2 B7 -120.9(6) . . . . ?
B1 C1 B2 B3 -40.7(8) . . . . ?
B1 C1 B2 B8 -96.9(5) . . . . ?
B1 B5 B6 C1 -29.2(6) . . . . ?
B1 B5 B6 B10 -129.9(3) . . . . ?
B1 B5 B6 B7 -94.5(4) . . . . ?
B1 B5 B6 C1B -40.1(8) . . . . ?
B1 B5 B4 C2 24.4(3) . . . . ?
B1 B5 B4 B9 126.9(4) . . . . ?
B1 B5 B4 B3 84.3(4) . . . . ?
B1 B5 B10 B6 46.1(3) . . . . ?
B1 B5 B10 B7 10.8(4) . . . . ?
B1 B5 B10 B9 -96.9(3) . . . . ?
B1 B5 B10 B8 -52.2(4) . . . . ?
B1 B5 B9 B4 -48.2(3) . . . . ?
B1 B5 B9 B10 100.4(4) . . . . ?
B1 B5 B9 B3 -6.0(4) . . . . ?
B1 B5 B9 B8 56.1(4) . . . . ?
B1 B6 B10 K1 142.1(3) . . . 3_667 ?
B1 B6 B10 B5 -43.0(3) . . . . ?
B1 B6 B10 B7 98.2(4) . . . . ?
B1 B6 B10 B9 -8.6(5) . . . . ?
B1 B6 B10 B8 55.4(4) . . . . ?
B1 B6 B7 K1 -143.4(3) . . . 3_667 ?
B1 B6 B7 C1 42.8(4) . . . . ?
B1 B6 B7 B10 -98.2(3) . . . . ?
B1 B6 B7 B8 -54.9(4) . . . . ?
B1 B6 B7 B2 1.5(4) . . . . ?
B1 B6 B7 B2B 6.5(7) . . . . ?
B1 B6 B7 C1B 49.0(9) . . . . ?
B1 B6 C1B Si1 78.1(12) . . . . ?
B1 B6 C1B B7 -129.1(7) . . . . ?
B1 B6 C1B B2B -78.8(12) . . . . ?
B1 B4 B9 B5 44.2(3) . . . . ?
B1 B4 B9 B10 14.6(4) . . . . ?
B1 B4 B9 B3 -86.8(3) . . . . ?
B1 B4 B9 B8 -50.8(4) . . . . ?
B1 B4 B3 C2 -42.4(3) . . . . ?
B1 B4 B3 B9 101.4(3) . . . . ?
B1 B4 B3 B8 64.6(4) . . . . ?
B1 B4 B3 B2 0.3(4) . . . . ?
B1 B4 B3 B2B 11.6(6) . . . . ?
C57 O1 C55 C56 178.9(6) . . . . ?
B2 C2 B4 B5 46.8(4) . . . . ?
B2 C2 B4 B9 -17.5(4) . . . . ?
B2 C2 B4 B3 -50.2(4) . . . . ?
B2 C2 B4 B1 72.9(4) . . . . ?
B2 C2 B3 B4 128.8(4) . . . . ?
B2 C2 B3 B9 96.2(4) . . . . ?
B2 C2 B3 B8 30.1(4) . . . . ?
B2 C2 B1 C1 11.1(4) . . . . ?
B2 C2 B1 B5 -90.5(4) . . . . ?
B2 C2 B1 B6 -33.0(5) . . . . ?
B2 C2 B1 B4 -115.4(4) . . . . ?
B2 C1 B6 B5 -38.7(8) . . . . ?
B2 C1 B6 B10 27.4(8) . . . . ?
B2 C1 B6 B7 62.7(6) . . . . ?
B2 C1 B6 B1 -67.8(6) . . . . ?
B2 C1 B7 B6 -123.1(5) . . . . ?
B2 C1 B7 B10 -89.2(5) . . . . ?
B2 C1 B7 B8 -26.0(5) . . . . ?
B2 C1 B1 C2 -11.6(5) . . . . ?
B2 C1 B1 B5 94.2(4) . . . . ?
B2 C1 B1 B6 120.0(5) . . . . ?
B2 C1 B1 B4 39.0(6) . . . . ?
B2 B7 B8 K1 161.0(4) . . . 3_667 ?
B2 B7 B8 B10 -121.2(4) . . . . ?
B2 B7 B8 B9 -93.7(5) . . . . ?
B2 B7 B8 B3 -28.6(5) . . . . ?
B2 B3 B8 K1 166.5(13) . . . 3_667 ?
B2 B3 B8 B10 94.6(4) . . . . ?
B2 B3 B8 B7 30.9(5) . . . . ?
B2 B3 B8 B9 127.1(4) . . . . ?
B2B C2 B4 B5 49.5(5) . . . . ?
B2B C2 B4 B9 -14.8(5) . . . . ?
B2B C2 B4 B3 -47.6(5) . . . . ?
B2B C2 B4 B1 75.6(5) . . . . ?
B2B C2 B3 B4 129.3(5) . . . . ?
B2B C2 B3 B9 96.8(5) . . . . ?
B2B C2 B3 B8 30.6(5) . . . . ?
B2B C2 B1 B5 -88.2(5) . . . . ?
B2B C2 B1 B6 -30.7(6) . . . . ?
B2B C2 B1 B4 -113.1(4) . . . . ?
B2B B7 B8 K1 138.6(10) . . . 3_667 ?
B2B B7 B8 B10 -143.6(11) . . . . ?
B2B B7 B8 B9 -116.1(11) . . . . ?
B2B B7 B8 B3 -51.0(11) . . . . ?
B2B B7 C1B Si1 -119(3) . . . . ?
B2B B7 C1B B6 129.9(10) . . . . ?
B2B B3 B8 K1 178.2(15) . . . 3_667 ?
B2B B3 B8 B10 106.4(7) . . . . ?
B2B B3 B8 B7 42.7(7) . . . . ?
B2B B3 B8 B9 138.8(7) . . . . ?
C1B Si1 N2 C3 -118.5(7) . . . . ?
C1B Si1 N2 C19 77.3(8) . . . . ?
C1B Si1 N1 C15 -69.4(9) . . . . ?
C1B Si1 N1 C3 104.6(8) . . . . ?
C1B B6 B10 K1 69.0(7) . . . 3_667 ?
C1B B6 B10 B5 -116.1(7) . . . . ?
C1B B6 B10 B7 25.1(7) . . . . ?
C1B B6 B10 B9 -81.8(8) . . . . ?
C1B B6 B10 B8 -17.7(8) . . . . ?
C1B B6 B7 K1 167.6(9) . . . 3_667 ?
C1B B6 B7 B10 -147.2(9) . . . . ?
C1B B6 B7 B8 -103.9(9) . . . . ?
C1B B6 B7 B2B -42.5(10) . . . . ?
C1B B7 B8 K1 169.6(9) . . . 3_667 ?
C1B B7 B8 B10 -112.7(9) . . . . ?
C1B B7 B8 B9 -85.2(9) . . . . ?
C1B B7 B8 B3 -20.1(10) . . . . ?
C1B B7 B8 B2B 30.9(10) . . . . ?
C1B B7 B2B C2 -70.3(10) . . . . ?
C1B B7 B2B B3 -112.0(12) . . . . ?
C1B B7 B2B B8 -144.6(11) . . . . ?

loop_
_smtbx_masks_void_nr
_smtbx_masks_void_average_x
_smtbx_masks_void_average_y
_smtbx_masks_void_average_z
_smtbx_masks_void_volume
_smtbx_masks_void_count_electrons
_smtbx_masks_void_content
1 0.000 -0.197 -0.564 1475.9 347.8 '8 Et2O'
